data_7129712
loop_
_publ_author_name
'Horiuchi, Shinnosuke'
'Hiroiwa, Hirotaka'
'Sakuda, Eri'
'Arikawa, Yasuhiro'
'Umakoshi, Keisuke'

_publ_section_title
;
 An Asymmetric Pt Diimine Acetylide Complex Providing Unique Luminescent
 Multinuclear Sandwich Complexes with Cu Salts
;
_journal_name_full 'Chemical Communications'
_journal_paper_doi 10.1039/D1CC07108D
_journal_year 2022
_chemical_formula_moiety 'C143 H130 B3 Cl14 Cu3 F32 N8 Pt4'
_chemical_formula_sum 'C143 H130 B3 Cl14 Cu3 F32 N8 Pt4'
_chemical_formula_weight 4068.37
_space_group_crystal_system monoclinic
_space_group_IT_number 14
_space_group_name_Hall '-P 2yn'
_space_group_name_H-M_alt 'P 1 21/n 1'
_atom_sites_solution_hydrogens geom
_atom_sites_solution_primary direct
_atom_sites_solution_secondary difmap
_audit_update_record
;
2021-12-02 deposited with the CCDC.	2022-02-15 downloaded from the CCDC.
;
_cell_angle_alpha 90.0000
_cell_angle_beta 106.5884(13)
_cell_angle_gamma 90.0000
_cell_formula_units_Z 4
_cell_length_a 17.5253(16)
_cell_length_b 34.487(3)
_cell_length_c 25.961(2)
_cell_measurement_reflns_used 47788
_cell_measurement_temperature 93
_cell_measurement_theta_max 29.13
_cell_measurement_theta_min 1.64
_cell_volume 15038(2)
_computing_cell_refinement DTREK
_computing_data_collection DTREK
_computing_data_reduction DTREK
_computing_molecular_graphics 'CrystalStructure 4.2'
_computing_publication_material 'CrystalStructure 4.2 (Rigaku, 2017)'
_computing_structure_refinement 'SHELXL97 (Sheldrick, 2008)'
_computing_structure_solution 'SHELXS97 (Sheldrick, 2008)'
_diffrn_ambient_temperature 93
_diffrn_detector_area_resol_mean 29.257
_diffrn_measured_fraction_theta_full 0.996
_diffrn_measured_fraction_theta_max 0.987
_diffrn_measurement_device_type 'Rigaku Saturn70'
_diffrn_measurement_method \w
_diffrn_radiation_type 'Mo K\a'
_diffrn_radiation_wavelength 0.71075
_diffrn_reflns_av_R_equivalents 0.0613
_diffrn_reflns_Laue_measured_fraction_full 0.996
_diffrn_reflns_Laue_measured_fraction_max 0.987
_diffrn_reflns_limit_h_max 24
_diffrn_reflns_limit_h_min -24
_diffrn_reflns_limit_k_max 47
_diffrn_reflns_limit_k_min -47
_diffrn_reflns_limit_l_max 35
_diffrn_reflns_limit_l_min -35
_diffrn_reflns_number 146936
_diffrn_reflns_point_group_measured_fraction_full 0.996
_diffrn_reflns_point_group_measured_fraction_max 0.987
_diffrn_reflns_theta_full 25.242
_diffrn_reflns_theta_max 29.161
_diffrn_reflns_theta_min 1.637
_diffrn_standards_number 0
_exptl_absorpt_coefficient_mu 4.448
_exptl_absorpt_correction_T_max 0.641
_exptl_absorpt_correction_T_min 0.429
_exptl_absorpt_correction_type multi-scan
_exptl_absorpt_process_details 'REQAB (Rigaku, 1998)'
_exptl_crystal_colour colorless
_exptl_crystal_density_diffrn 1.797
_exptl_crystal_density_method 'not measured'
_exptl_crystal_description prism
_exptl_crystal_F_000 7936.00
_exptl_crystal_recrystallization_method 'Re-crystallisation from solvent: CH2Cl2, hexane'
_exptl_crystal_size_max 0.390
_exptl_crystal_size_mid 0.200
_exptl_crystal_size_min 0.100
_refine_diff_density_max 2.43
_refine_diff_density_min -3.55
_refine_ls_extinction_method none
_refine_ls_goodness_of_fit_ref 1.074
_refine_ls_hydrogen_treatment constr
_refine_ls_number_parameters 1864
_refine_ls_number_reflns 40041
_refine_ls_number_restraints 0
_refine_ls_R_factor_all 0.0665
_refine_ls_R_factor_gt 0.0504
_refine_ls_shift/su_max 0.006
_refine_ls_structure_factor_coef Fsqd
_refine_ls_weighting_details 'w = 1/[\s^2^(Fo^2^)+(0.0831P)^2^+4.5501P] where P=(Fo^2^+2Fc^2^)/3'
_refine_ls_weighting_scheme calc
_refine_ls_wR_factor_gt 0.1248
_refine_ls_wR_factor_ref 0.1513
_reflns_Friedel_coverage 0.000
_reflns_number_gt 32057
_reflns_number_total 40041
_reflns_threshold_expression F^2^>2.0\s(F^2^)
_cod_data_source_file d1cc07108d2.cif
_cod_data_source_block 2065e
_cod_database_code 7129712

loop_
_space_group_symop_id
_space_group_symop_operation_xyz
1 +X,+Y,+Z
2 1/2-X,1/2+Y,1/2-Z
3 -X,-Y,-Z
4 -1/2+X,-1/2-Y,-1/2+Z

loop_
_atom_site_label
_atom_site_type_symbol
_atom_site_fract_x
_atom_site_fract_y
_atom_site_fract_z
_atom_site_U_iso_or_equiv
_atom_site_adp_type
_atom_site_occupancy
_atom_site_site_symmetry_order
_atom_site_calc_flag
_atom_site_refinement_flags_posn
_atom_site_refinement_flags_adp
_atom_site_refinement_flags_occupancy
_atom_site_disorder_assembly
_atom_site_disorder_group
Pt1 Pt 0.60474(2) 0.74957(2) 0.47260(2) 0.01653(5) Uani 1 1 d . . . . .
N101 N 0.6648(3) 0.79682(13) 0.45511(18) 0.0196(9) Uani 1 1 d . . . . .
C102 C 0.7279(3) 0.78894(16) 0.4367(2) 0.0180(10) Uani 1 1 d . . . . .
C103 C 0.7730(3) 0.81863(16) 0.4242(2) 0.0210(11) Uani 1 1 d . . . . .
H103 H 0.817877 0.812414 0.412140 0.025 Uiso 1 1 calc R U . . .
C104 C 0.7540(3) 0.85695(17) 0.4290(2) 0.0209(11) Uani 1 1 d . . . . .
C105 C 0.6886(3) 0.86385(17) 0.4489(2) 0.0226(11) Uani 1 1 d . . . . .
H105 H 0.673993 0.889762 0.454122 0.027 Uiso 1 1 calc R U . . .
C106 C 0.6457(3) 0.83385(17) 0.4608(2) 0.0204(11) Uani 1 1 d . . . . .
H106 H 0.601118 0.839396 0.473486 0.024 Uiso 1 1 calc R U . . .
C107 C 0.8034(4) 0.88993(18) 0.4173(3) 0.0297(13) Uani 1 1 d . . . . .
C108 C 0.8643(4) 0.8769(2) 0.3896(3) 0.0349(15) Uani 1 1 d . . . . .
H10A H 0.894454 0.899358 0.383094 0.042 Uiso 1 1 calc R U . . .
H10B H 0.900905 0.858234 0.412587 0.042 Uiso 1 1 calc R U . . .
H10C H 0.837079 0.864523 0.355285 0.042 Uiso 1 1 calc R U . . .
C109 C 0.7491(5) 0.9204(2) 0.3828(4) 0.053(2) Uani 1 1 d . . . . .
H10D H 0.781505 0.941696 0.375392 0.063 Uiso 1 1 calc R U . . .
H10E H 0.718425 0.908645 0.348855 0.063 Uiso 1 1 calc R U . . .
H10F H 0.712633 0.930461 0.402017 0.063 Uiso 1 1 calc R U . . .
C110 C 0.8487(4) 0.9091(2) 0.4704(3) 0.0467(19) Uani 1 1 d . . . . .
H10G H 0.880916 0.930517 0.463217 0.056 Uiso 1 1 calc R U . . .
H10H H 0.810679 0.919055 0.488453 0.056 Uiso 1 1 calc R U . . .
H10I H 0.883524 0.889917 0.493522 0.056 Uiso 1 1 calc R U . . .
N111 N 0.6911(3) 0.72302(14) 0.44500(17) 0.0183(9) Uani 1 1 d . . . . .
C112 C 0.7424(3) 0.74724(16) 0.4312(2) 0.0174(10) Uani 1 1 d . . . . .
C113 C 0.8034(3) 0.73255(17) 0.4125(2) 0.0198(11) Uani 1 1 d . . . . .
H113 H 0.838471 0.749942 0.402287 0.024 Uiso 1 1 calc R U . . .
C114 C 0.8139(3) 0.69267(17) 0.4085(2) 0.0220(11) Uani 1 1 d . . . . .
C115 C 0.7612(3) 0.66907(16) 0.4245(2) 0.0226(11) Uani 1 1 d . . . . .
H115 H 0.766734 0.641700 0.423330 0.027 Uiso 1 1 calc R U . . .
C116 C 0.7003(3) 0.68483(16) 0.4421(2) 0.0210(11) Uani 1 1 d . . . . .
H116 H 0.664374 0.667971 0.452399 0.025 Uiso 1 1 calc R U . . .
C117 C 0.8815(3) 0.67681(17) 0.3883(2) 0.0257(12) Uani 1 1 d . . . . .
C118 C 0.8703(4) 0.6917(3) 0.3312(3) 0.048(2) Uani 1 1 d . . . . .
H11A H 0.870100 0.720106 0.331353 0.057 Uiso 1 1 calc R U . . .
H11B H 0.914034 0.682350 0.317994 0.057 Uiso 1 1 calc R U . . .
H11C H 0.819556 0.682175 0.307770 0.057 Uiso 1 1 calc R U . . .
C119 C 0.9612(4) 0.6909(2) 0.4249(3) 0.049(2) Uani 1 1 d . . . . .
H11D H 0.961189 0.719284 0.426513 0.059 Uiso 1 1 calc R U . . .
H11E H 0.969150 0.680307 0.461100 0.059 Uiso 1 1 calc R U . . .
H11F H 1.004314 0.682128 0.410635 0.059 Uiso 1 1 calc R U . . .
C120 C 0.8813(5) 0.6331(2) 0.3857(4) 0.048(2) Uani 1 1 d . . . . .
H11G H 0.888416 0.622445 0.421828 0.058 Uiso 1 1 calc R U . . .
H11H H 0.830486 0.624078 0.361769 0.058 Uiso 1 1 calc R U . . .
H11I H 0.924964 0.624253 0.371994 0.058 Uiso 1 1 calc R U . . .
C121 C 0.5274(3) 0.77663(16) 0.5011(2) 0.0226(12) Uani 1 1 d . . . . .
C122 C 0.4753(3) 0.78904(17) 0.5194(2) 0.0219(11) Uani 1 1 d . . . . .
C123 C 0.4131(3) 0.80956(17) 0.5339(2) 0.0196(11) Uani 1 1 d . . . . .
C124 C 0.3444(3) 0.79010(17) 0.5379(2) 0.0219(11) Uani 1 1 d . . . . .
H124 H 0.339432 0.763003 0.531234 0.026 Uiso 1 1 calc R U . . .
C125 C 0.2845(4) 0.80964(19) 0.5513(2) 0.0281(13) Uani 1 1 d . . . . .
H125 H 0.238643 0.796047 0.553932 0.034 Uiso 1 1 calc R U . . .
C126 C 0.2911(4) 0.8499(2) 0.5611(2) 0.0311(14) Uani 1 1 d . . . . .
H126 H 0.249515 0.863507 0.570036 0.037 Uiso 1 1 calc R U . . .
C127 C 0.3580(4) 0.86922(18) 0.5578(2) 0.0298(13) Uani 1 1 d . . . . .
H127 H 0.362635 0.896289 0.564751 0.036 Uiso 1 1 calc R U . . .
C128 C 0.4194(3) 0.84941(16) 0.5443(2) 0.0227(11) Uani 1 1 d . . . . .
H128 H 0.465486 0.863096 0.542208 0.027 Uiso 1 1 calc R U . . .
C129 C 0.5527(3) 0.70251(16) 0.4883(2) 0.0206(11) Uani 1 1 d . . . . .
C130 C 0.5192(3) 0.67564(17) 0.5015(2) 0.0202(11) Uani 1 1 d . . . . .
C131 C 0.4903(3) 0.63900(16) 0.5132(2) 0.0204(11) Uani 1 1 d . . . . .
C132 C 0.5321(3) 0.60476(17) 0.5094(2) 0.0221(11) Uani 1 1 d . . . . .
F132 F 0.5989(2) 0.60736(10) 0.49398(14) 0.0296(8) Uani 1 1 d . . . . .
C133 C 0.5080(4) 0.56903(18) 0.5228(2) 0.0267(12) Uani 1 1 d . . . . .
F133 F 0.5508(2) 0.53769(11) 0.51986(16) 0.0363(9) Uani 1 1 d . . . . .
C134 C 0.4417(4) 0.56662(17) 0.5411(2) 0.0269(12) Uani 1 1 d . . . . .
F134 F 0.4199(2) 0.53186(11) 0.55487(16) 0.0403(9) Uani 1 1 d . . . . .
C135 C 0.4006(4) 0.59957(18) 0.5460(2) 0.0265(12) Uani 1 1 d . . . . .
F135 F 0.3366(2) 0.59673(12) 0.56421(16) 0.0399(10) Uani 1 1 d . . . . .
C136 C 0.4247(3) 0.63494(16) 0.5325(2) 0.0213(11) Uani 1 1 d . . . . .
F136 F 0.3842(2) 0.66669(11) 0.53930(15) 0.0307(8) Uani 1 1 d . . . . .
Cu1 Cu 0.52876(4) 0.73109(2) 0.55785(3) 0.01824(13) Uani 1 1 d . . . . .
Pt2 Pt 0.61323(2) 0.65397(2) 0.63259(2) 0.01494(5) Uani 1 1 d . . . . .
N201 N 0.6629(3) 0.60007(12) 0.63186(18) 0.0173(9) Uani 1 1 d . . . . .
C202 C 0.6293(3) 0.57102(15) 0.6530(2) 0.0162(10) Uani 1 1 d . . . . .
C203 C 0.6556(3) 0.53322(16) 0.6534(2) 0.0197(11) Uani 1 1 d . . . . .
H203 H 0.630842 0.513338 0.668279 0.024 Uiso 1 1 calc R U . . .
C204 C 0.7187(3) 0.52383(17) 0.6321(2) 0.0224(11) Uani 1 1 d . . . . .
C205 C 0.7507(3) 0.55450(17) 0.6103(2) 0.0237(12) Uani 1 1 d . . . . .
H205 H 0.792629 0.549693 0.594699 0.028 Uiso 1 1 calc R U . . .
C206 C 0.7228(3) 0.59123(16) 0.6110(2) 0.0205(11) Uani 1 1 d . . . . .
H206 H 0.746568 0.611492 0.596113 0.025 Uiso 1 1 calc R U . . .
C207 C 0.7479(4) 0.48319(19) 0.6296(2) 0.0296(13) Uani 1 1 d . . . . .
C208 C 0.7111(5) 0.4541(2) 0.6595(4) 0.052(2) Uani 1 1 d . . . . .
H20A H 0.732334 0.428195 0.656469 0.062 Uiso 1 1 calc R U . . .
H20B H 0.724016 0.461446 0.697526 0.062 Uiso 1 1 calc R U . . .
H20C H 0.653130 0.453909 0.643908 0.062 Uiso 1 1 calc R U . . .
C209 C 0.7291(6) 0.4717(2) 0.5709(3) 0.060(3) Uani 1 1 d . . . . .
H20D H 0.747636 0.445178 0.568272 0.073 Uiso 1 1 calc R U . . .
H20E H 0.671422 0.473023 0.554229 0.073 Uiso 1 1 calc R U . . .
H20F H 0.755976 0.489487 0.552383 0.073 Uiso 1 1 calc R U . . .
C210 C 0.8392(4) 0.4822(2) 0.6558(3) 0.0423(17) Uani 1 1 d . . . . .
H20G H 0.858878 0.455764 0.654395 0.051 Uiso 1 1 calc R U . . .
H20H H 0.865173 0.499727 0.636307 0.051 Uiso 1 1 calc R U . . .
H20I H 0.851307 0.490577 0.693399 0.051 Uiso 1 1 calc R U . . .
N211 N 0.5425(3) 0.62088(12) 0.66572(17) 0.0165(9) Uani 1 1 d . . . . .
C212 C 0.5618(3) 0.58296(15) 0.6725(2) 0.0153(9) Uani 1 1 d . . . . .
C213 C 0.5218(3) 0.55827(16) 0.6975(2) 0.0193(10) Uani 1 1 d . . . . .
H213 H 0.537696 0.531882 0.702821 0.023 Uiso 1 1 calc R U . . .
C214 C 0.4575(3) 0.57159(16) 0.7155(2) 0.0185(10) Uani 1 1 d . . . . .
C215 C 0.4387(3) 0.61032(16) 0.7070(2) 0.0194(11) Uani 1 1 d . . . . .
H215 H 0.396061 0.620880 0.718268 0.023 Uiso 1 1 calc R U . . .
C216 C 0.4813(3) 0.63397(17) 0.6821(2) 0.0223(11) Uani 1 1 d . . . . .
H216 H 0.466663 0.660485 0.676373 0.027 Uiso 1 1 calc R U . . .
C217 C 0.4153(3) 0.54462(17) 0.7451(2) 0.0247(12) Uani 1 1 d . . . . .
C218 C 0.3940(4) 0.5065(2) 0.7139(3) 0.0401(17) Uani 1 1 d . . . . .
H21A H 0.366951 0.489193 0.732967 0.048 Uiso 1 1 calc R U . . .
H21B H 0.358795 0.511850 0.677857 0.048 Uiso 1 1 calc R U . . .
H21C H 0.442807 0.493970 0.710828 0.048 Uiso 1 1 calc R U . . .
C219 C 0.3387(4) 0.5635(2) 0.7509(3) 0.0392(17) Uani 1 1 d . . . . .
H21D H 0.312483 0.545793 0.770015 0.047 Uiso 1 1 calc R U . . .
H21E H 0.352031 0.587739 0.771282 0.047 Uiso 1 1 calc R U . . .
H21F H 0.302744 0.569095 0.715202 0.047 Uiso 1 1 calc R U . . .
C220 C 0.4719(4) 0.5358(2) 0.8009(3) 0.0362(15) Uani 1 1 d . . . . .
H21G H 0.445415 0.518513 0.820304 0.043 Uiso 1 1 calc R U . . .
H21H H 0.520095 0.523297 0.796945 0.043 Uiso 1 1 calc R U . . .
H21I H 0.486281 0.560080 0.820984 0.043 Uiso 1 1 calc R U . . .
C221 C 0.6889(3) 0.68426(17) 0.6046(2) 0.0216(11) Uani 1 1 d . . . . .
C222 C 0.7375(3) 0.70479(17) 0.5938(2) 0.0210(11) Uani 1 1 d . . . . .
C223 C 0.7881(3) 0.73286(18) 0.5777(2) 0.0222(12) Uani 1 1 d . . . . .
C224 C 0.7762(3) 0.77231(19) 0.5852(2) 0.0283(13) Uani 1 1 d . . . . .
H224 H 0.734390 0.780233 0.599426 0.034 Uiso 1 1 calc R U . . .
C225 C 0.8250(4) 0.80010(18) 0.5719(2) 0.0289(13) Uani 1 1 d . . . . .
H225 H 0.816160 0.826944 0.576032 0.035 Uiso 1 1 calc R U . . .
C226 C 0.8879(4) 0.7876(2) 0.5522(2) 0.0304(14) Uani 1 1 d . . . . .
H226 H 0.922828 0.806093 0.544059 0.036 Uiso 1 1 calc R U . . .
C227 C 0.8991(3) 0.74860(19) 0.5447(2) 0.0279(14) Uani 1 1 d . . . . .
H227 H 0.940418 0.740431 0.530128 0.034 Uiso 1 1 calc R U . . .
C228 C 0.8507(3) 0.72172(18) 0.5584(2) 0.0228(12) Uani 1 1 d . . . . .
H228 H 0.860232 0.694915 0.554439 0.027 Uiso 1 1 calc R U . . .
C229 C 0.5571(3) 0.70272(15) 0.6328(2) 0.0192(10) Uani 1 1 d . . . . .
C230 C 0.5261(3) 0.73415(16) 0.6370(2) 0.0186(10) Uani 1 1 d . . . . .
C231 C 0.4868(3) 0.76490(15) 0.6559(2) 0.0175(10) Uani 1 1 d . . . . .
C232 C 0.4162(3) 0.75866(18) 0.6699(2) 0.0234(12) Uani 1 1 d . . . . .
F232 F 0.3852(2) 0.72280(10) 0.66444(14) 0.0287(8) Uani 1 1 d . . . . .
C233 C 0.3753(4) 0.78776(19) 0.6858(2) 0.0271(13) Uani 1 1 d . . . . .
F233 F 0.3049(2) 0.78085(13) 0.69512(17) 0.0438(10) Uani 1 1 d . . . . .
C234 C 0.4028(4) 0.82534(19) 0.6887(2) 0.0298(14) Uani 1 1 d . . . . .
F234 F 0.3635(3) 0.85461(12) 0.70276(16) 0.0423(10) Uani 1 1 d . . . . .
C235 C 0.4732(4) 0.83294(17) 0.6762(2) 0.0268(12) Uani 1 1 d . . . . .
F235 F 0.5005(3) 0.86917(11) 0.67905(17) 0.0417(10) Uani 1 1 d . . . . .
C236 C 0.5131(3) 0.80280(17) 0.6600(2) 0.0222(11) Uani 1 1 d . . . . .
F236 F 0.5813(2) 0.81137(10) 0.64877(15) 0.0327(8) Uani 1 1 d . . . . .
Cu2 Cu 0.78352(4) 0.67886(2) 0.66926(3) 0.02113(14) Uani 1 1 d . . . . .
Pt3 Pt 0.91762(2) 0.72520(2) 0.71720(2) 0.01516(5) Uani 1 1 d . . . . .
N301 N 0.9972(2) 0.70539(13) 0.67924(17) 0.0158(8) Uani 1 1 d . . . . .
C302 C 1.0382(3) 0.73314(16) 0.6612(2) 0.0175(10) Uani 1 1 d . . . . .
C303 C 1.0944(3) 0.72327(16) 0.6355(2) 0.0187(11) Uani 1 1 d . . . . .
H303 H 1.121733 0.743142 0.622575 0.022 Uiso 1 1 calc R U . . .
C304 C 1.1116(3) 0.68465(16) 0.6282(2) 0.0185(10) Uani 1 1 d . . . . .
C305 C 1.0689(3) 0.65690(16) 0.6474(2) 0.0224(11) Uani 1 1 d . . . . .
H305 H 1.079102 0.630142 0.643765 0.027 Uiso 1 1 calc R U . . .
C306 C 1.0118(3) 0.66797(16) 0.6716(2) 0.0204(11) Uani 1 1 d . . . . .
H306 H 0.982064 0.648549 0.683265 0.024 Uiso 1 1 calc R U . . .
C307 C 1.1767(3) 0.67215(17) 0.6028(2) 0.0209(11) Uani 1 1 d . . . . .
C308 C 1.1428(4) 0.64111(18) 0.5592(3) 0.0299(13) Uani 1 1 d . . . . .
H30A H 1.123214 0.618977 0.575421 0.036 Uiso 1 1 calc R U . . .
H30B H 1.098876 0.652278 0.530792 0.036 Uiso 1 1 calc R U . . .
H30C H 1.184824 0.632429 0.543799 0.036 Uiso 1 1 calc R U . . .
C309 C 1.2455(3) 0.65498(18) 0.6474(3) 0.0282(13) Uani 1 1 d . . . . .
H30D H 1.226010 0.633086 0.664080 0.034 Uiso 1 1 calc R U . . .
H30E H 1.287351 0.645994 0.631959 0.034 Uiso 1 1 calc R U . . .
H30F H 1.267221 0.674881 0.674532 0.034 Uiso 1 1 calc R U . . .
C310 C 1.2068(4) 0.70632(17) 0.5765(2) 0.0258(12) Uani 1 1 d . . . . .
H30G H 1.162612 0.717221 0.548026 0.031 Uiso 1 1 calc R U . . .
H30H H 1.228441 0.726267 0.603629 0.031 Uiso 1 1 calc R U . . .
H30I H 1.248571 0.697380 0.561057 0.031 Uiso 1 1 calc R U . . .
N311 N 0.9605(2) 0.77636(12) 0.69753(17) 0.0153(8) Uani 1 1 d . . . . .
C312 C 1.0179(3) 0.77329(15) 0.6718(2) 0.0150(10) Uani 1 1 d . . . . .
C313 C 1.0543(3) 0.80574(15) 0.6585(2) 0.0184(10) Uani 1 1 d . . . . .
H313 H 1.094575 0.802709 0.640829 0.022 Uiso 1 1 calc R U . . .
C314 C 1.0330(3) 0.84296(16) 0.6705(2) 0.0221(12) Uani 1 1 d . . . . .
C315 C 0.9726(3) 0.84536(16) 0.6954(2) 0.0205(11) Uani 1 1 d . . . . .
H315 H 0.955267 0.870023 0.703964 0.025 Uiso 1 1 calc R U . . .
C316 C 0.9377(3) 0.81215(16) 0.7079(2) 0.0210(11) Uani 1 1 d . . . . .
H316 H 0.896011 0.814591 0.724319 0.025 Uiso 1 1 calc R U . . .
C317 C 1.0730(4) 0.87986(16) 0.6588(3) 0.0264(12) Uani 1 1 d . . . . .
C318 C 1.0116(5) 0.9023(2) 0.6141(3) 0.049(2) Uani 1 1 d . . . . .
H31A H 0.995570 0.886317 0.581560 0.058 Uiso 1 1 calc R U . . .
H31B H 0.964750 0.908263 0.626142 0.058 Uiso 1 1 calc R U . . .
H31C H 1.035523 0.926441 0.606310 0.058 Uiso 1 1 calc R U . . .
C319 C 1.1454(4) 0.8707(2) 0.6390(3) 0.0433(18) Uani 1 1 d . . . . .
H31D H 1.128860 0.854615 0.606640 0.052 Uiso 1 1 calc R U . . .
H31E H 1.168537 0.894963 0.630662 0.052 Uiso 1 1 calc R U . . .
H31F H 1.185217 0.856743 0.667126 0.052 Uiso 1 1 calc R U . . .
C320 C 1.0974(5) 0.9048(2) 0.7090(3) 0.051(2) Uani 1 1 d . . . . .
H31G H 1.123083 0.928515 0.701434 0.061 Uiso 1 1 calc R U . . .
H31H H 1.050089 0.911663 0.720055 0.061 Uiso 1 1 calc R U . . .
H31I H 1.134719 0.890378 0.737978 0.061 Uiso 1 1 calc R U . . .
C321 C 0.8772(3) 0.67474(16) 0.7344(2) 0.0187(10) Uani 1 1 d . . . . .
C322 C 0.8394(3) 0.64695(17) 0.7420(2) 0.0204(11) Uani 1 1 d . . . . .
C323 C 0.7983(3) 0.61479(16) 0.7591(2) 0.0190(10) Uani 1 1 d . . . . .
C324 C 0.7317(3) 0.62359(17) 0.7774(2) 0.0230(11) Uani 1 1 d . . . . .
H324 H 0.713881 0.649610 0.777446 0.028 Uiso 1 1 calc R U . . .
C325 C 0.6927(4) 0.59386(18) 0.7953(2) 0.0261(12) Uani 1 1 d . . . . .
H325 H 0.648073 0.599676 0.807833 0.031 Uiso 1 1 calc R U . . .
C326 C 0.7176(4) 0.55589(19) 0.7952(2) 0.0303(14) Uani 1 1 d . . . . .
H326 H 0.690034 0.535754 0.807420 0.036 Uiso 1 1 calc R U . . .
C327 C 0.7834(4) 0.54723(17) 0.7772(2) 0.0275(13) Uani 1 1 d . . . . .
H327 H 0.801699 0.521239 0.778048 0.033 Uiso 1 1 calc R U . . .
C328 C 0.8219(3) 0.57640(17) 0.7580(2) 0.0226(11) Uani 1 1 d . . . . .
H328 H 0.864903 0.570180 0.743921 0.027 Uiso 1 1 calc R U . . .
C329 C 0.8443(3) 0.74857(17) 0.7533(2) 0.0215(11) Uani 1 1 d . . . . .
C330 C 0.7917(3) 0.76211(17) 0.7695(2) 0.0210(11) Uani 1 1 d . . . . .
C331 C 0.7264(3) 0.78573(18) 0.7745(2) 0.0242(12) Uani 1 1 d . . . . .
C332 C 0.6604(4) 0.76927(19) 0.7860(3) 0.0284(13) Uani 1 1 d . . . . .
F332 F 0.6547(2) 0.73073(13) 0.7891(2) 0.0489(12) Uani 1 1 d . . . . .
C333 C 0.6007(4) 0.7917(2) 0.7939(3) 0.0382(17) Uani 1 1 d . . . . .
F333 F 0.5366(2) 0.77564(16) 0.8045(2) 0.0670(16) Uani 1 1 d . . . . .
C334 C 0.6047(4) 0.8315(2) 0.7911(3) 0.0354(16) Uani 1 1 d . . . . .
F334 F 0.5463(3) 0.85384(15) 0.80004(19) 0.0546(13) Uani 1 1 d . . . . .
C335 C 0.6666(4) 0.8486(2) 0.7778(3) 0.0414(18) Uani 1 1 d . . . . .
F335 F 0.6693(3) 0.88658(13) 0.7735(3) 0.0732(17) Uani 1 1 d . . . . .
C336 C 0.7268(4) 0.8256(2) 0.7706(3) 0.0368(16) Uani 1 1 d . . . . .
F336 F 0.7892(3) 0.84288(11) 0.7600(2) 0.0620(16) Uani 1 1 d . . . . .
Cu3 Cu 0.86162(4) 0.72890(2) 0.83166(3) 0.01860(13) Uani 1 1 d . . . . .
Pt4 Pt 0.87230(2) 0.65600(2) 0.89520(2) 0.01660(5) Uani 1 1 d . . . . .
N401 N 0.7936(3) 0.62191(13) 0.91999(17) 0.0181(9) Uani 1 1 d . . . . .
C402 C 0.8106(3) 0.58368(16) 0.9245(2) 0.0184(10) Uani 1 1 d . . . . .
C403 C 0.7635(3) 0.55793(16) 0.9422(2) 0.0218(11) Uani 1 1 d . . . . .
H403 H 0.777603 0.531273 0.945885 0.026 Uiso 1 1 calc R U . . .
C404 C 0.6947(3) 0.57059(17) 0.9548(2) 0.0228(11) Uani 1 1 d . . . . .
C405 C 0.6781(3) 0.60960(16) 0.9490(2) 0.0220(11) Uani 1 1 d . . . . .
H405 H 0.632257 0.619524 0.957021 0.026 Uiso 1 1 calc R U . . .
C406 C 0.7280(3) 0.63482(16) 0.9315(2) 0.0201(11) Uani 1 1 d . . . . .
H406 H 0.715274 0.661641 0.927654 0.024 Uiso 1 1 calc R U . . .
C407 C 0.6459(3) 0.54242(17) 0.9764(2) 0.0247(12) Uani 1 1 d . . . . .
C408 C 0.6218(4) 0.50703(19) 0.9388(3) 0.0349(15) Uani 1 1 d . . . . .
H40A H 0.590073 0.489096 0.953559 0.042 Uiso 1 1 calc R U . . .
H40B H 0.590166 0.515769 0.903134 0.042 Uiso 1 1 calc R U . . .
H40C H 0.669754 0.493798 0.935698 0.042 Uiso 1 1 calc R U . . .
C409 C 0.6964(4) 0.5275(2) 1.0320(3) 0.0416(17) Uani 1 1 d . . . . .
H40D H 0.664956 0.509182 1.046290 0.050 Uiso 1 1 calc R U . . .
H40E H 0.744146 0.514543 1.028020 0.050 Uiso 1 1 calc R U . . .
H40F H 0.712108 0.549492 1.056699 0.050 Uiso 1 1 calc R U . . .
C410 C 0.5692(4) 0.5612(2) 0.9826(4) 0.056(2) Uani 1 1 d . . . . .
H40G H 0.539090 0.542045 0.996725 0.067 Uiso 1 1 calc R U . . .
H40H H 0.583086 0.583170 1.007486 0.067 Uiso 1 1 calc R U . . .
H40I H 0.536595 0.570392 0.947465 0.067 Uiso 1 1 calc R U . . .
N411 N 0.9201(3) 0.60212(13) 0.89213(18) 0.0199(9) Uani 1 1 d . . . . .
C411 C 0.8812(3) 0.57230(16) 0.9078(2) 0.0184(10) Uani 1 1 d . . . . .
C412 C 0.9075(3) 0.53469(17) 0.9068(2) 0.0230(11) Uani 1 1 d . . . . .
H412 H 0.880348 0.514175 0.918510 0.028 Uiso 1 1 calc R U . . .
C413 C 0.9741(3) 0.52629(18) 0.8885(2) 0.0265(12) Uani 1 1 d . . . . .
C414 C 1.0110(3) 0.55756(18) 0.8727(2) 0.0260(12) Uani 1 1 d . . . . .
H414 H 1.056846 0.553484 0.860744 0.031 Uiso 1 1 calc R U . . .
C415 C 0.9825(3) 0.59442(17) 0.8740(2) 0.0251(12) Uani 1 1 d . . . . .
H415 H 1.008101 0.615242 0.861609 0.030 Uiso 1 1 calc R U . . .
C416 C 1.0016(4) 0.4848(2) 0.8866(3) 0.0364(16) Uani 1 1 d . . . . .
C417 C 0.9346(5) 0.4610(2) 0.8503(3) 0.0462(19) Uani 1 1 d . . . . .
H41A H 0.887344 0.462791 0.863192 0.055 Uiso 1 1 calc R U . . .
H41B H 0.922028 0.471031 0.813515 0.055 Uiso 1 1 calc R U . . .
H41C H 0.951292 0.433852 0.850811 0.055 Uiso 1 1 calc R U . . .
C418 C 1.0736(4) 0.4816(2) 0.8660(3) 0.0398(16) Uani 1 1 d . . . . .
H41D H 1.088941 0.454324 0.865613 0.048 Uiso 1 1 calc R U . . .
H41E H 1.060922 0.492189 0.829535 0.048 Uiso 1 1 calc R U . . .
H41F H 1.117804 0.496304 0.889649 0.048 Uiso 1 1 calc R U . . .
C419 C 1.0237(5) 0.4675(2) 0.9449(3) 0.0470(19) Uani 1 1 d . . . . .
H41G H 0.977573 0.469312 0.958959 0.056 Uiso 1 1 calc R U . . .
H41H H 1.039156 0.440286 0.943888 0.056 Uiso 1 1 calc R U . . .
H41I H 1.068213 0.482188 0.968143 0.056 Uiso 1 1 calc R U . . .
C420 C 0.8263(3) 0.70725(16) 0.8993(2) 0.0202(11) Uani 1 1 d . . . . .
C421 C 0.8088(3) 0.74096(17) 0.9004(2) 0.0200(11) Uani 1 1 d . . . . .
C422 C 0.7842(3) 0.77961(16) 0.9106(2) 0.0212(11) Uani 1 1 d . . . . .
C423 C 0.8281(4) 0.81157(18) 0.9022(2) 0.0257(12) Uani 1 1 d . . . . .
H423 H 0.874256 0.807973 0.890491 0.031 Uiso 1 1 calc R U . . .
C424 C 0.8037(4) 0.84879(18) 0.9112(3) 0.0328(14) Uani 1 1 d . . . . .
H424 H 0.833358 0.870584 0.905403 0.039 Uiso 1 1 calc R U . . .
C425 C 0.7377(4) 0.8543(2) 0.9283(3) 0.0379(16) Uani 1 1 d . . . . .
H425 H 0.721773 0.879793 0.934567 0.046 Uiso 1 1 calc R U . . .
C426 C 0.6941(4) 0.8225(2) 0.9364(2) 0.0325(14) Uani 1 1 d . . . . .
H426 H 0.647973 0.826554 0.948025 0.039 Uiso 1 1 calc R U . . .
C427 C 0.7163(4) 0.78508(18) 0.9281(2) 0.0260(12) Uani 1 1 d . . . . .
H427 H 0.686099 0.763525 0.934046 0.031 Uiso 1 1 calc R U . . .
C428 C 0.9514(3) 0.68474(16) 0.8705(2) 0.0208(11) Uani 1 1 d . . . . .
C429 C 0.9938(3) 0.70426(17) 0.8518(2) 0.0211(11) Uani 1 1 d . . . . .
C430 C 1.0543(3) 0.7178(2) 0.8301(2) 0.0277(13) Uani 1 1 d . . . . .
C431 C 1.1030(4) 0.6915(2) 0.8124(2) 0.0332(15) Uani 1 1 d . . . . .
F431 F 1.0914(2) 0.65360(12) 0.81683(16) 0.0396(10) Uani 1 1 d . . . . .
C432 C 1.1597(4) 0.7035(3) 0.7895(3) 0.043(2) Uani 1 1 d . . . . .
F432 F 1.2045(3) 0.67680(18) 0.77282(17) 0.0654(16) Uani 1 1 d . . . . .
C433 C 1.1712(4) 0.7417(3) 0.7839(3) 0.050(2) Uani 1 1 d . . . . .
F433 F 1.2262(3) 0.75332(19) 0.75995(19) 0.0739(19) Uani 1 1 d . . . . .
C434 C 1.1269(4) 0.7695(2) 0.8012(3) 0.0421(19) Uani 1 1 d . . . . .
F434 F 1.1373(3) 0.80706(16) 0.79469(18) 0.0649(16) Uani 1 1 d . . . . .
C435 C 1.0695(4) 0.7567(2) 0.8245(3) 0.0347(15) Uani 1 1 d . . . . .
F435 F 1.0234(3) 0.78359(12) 0.83958(15) 0.0407(10) Uani 1 1 d . . . . .
B1 B 0.8888(5) 0.6019(3) 0.5517(3) 0.0406(19) Uani 1 1 d . . . . .
F1 F 0.9415(3) 0.62340(19) 0.5320(2) 0.0838(19) Uani 1 1 d . . . . .
F2 F 0.9025(3) 0.56133(15) 0.5494(2) 0.0615(13) Uani 1 1 d . . . . .
F3 F 0.8964(3) 0.61114(16) 0.60427(18) 0.0596(14) Uani 1 1 d . . . . .
F4 F 0.8123(3) 0.60826(14) 0.52046(17) 0.0524(11) Uani 1 1 d . . . . .
B2 B 0.6453(5) 0.4524(2) 0.7904(3) 0.0322(16) Uani 1 1 d . . . . .
F5 F 0.7256(3) 0.46049(14) 0.8013(2) 0.0639(15) Uani 1 1 d . . . . .
F6 F 0.6211(4) 0.4596(2) 0.8344(2) 0.104(3) Uani 1 1 d . . . . .
F7 F 0.6030(2) 0.47592(11) 0.74769(16) 0.0413(10) Uani 1 1 d . . . . .
F8 F 0.6327(3) 0.41413(13) 0.7762(2) 0.0576(13) Uani 1 1 d . . . . .
B3 B 1.0509(4) 0.8047(2) 0.4863(3) 0.0274(14) Uani 1 1 d . . . . .
F9 F 1.0439(3) 0.84320(11) 0.49878(19) 0.0464(11) Uani 1 1 d . . . . .
F10 F 0.9763(2) 0.79175(12) 0.45519(16) 0.0402(10) Uani 1 1 d . . . . .
F11 F 1.0739(2) 0.78310(13) 0.53338(17) 0.0441(10) Uani 1 1 d . . . . .
F12 F 1.1058(2) 0.80059(12) 0.45745(15) 0.0377(9) Uani 1 1 d . . . . .
C1 C 0.4962(4) 0.6931(2) 0.8379(3) 0.0454(18) Uani 1 1 d . . . . .
H13A H 0.495420 0.701244 0.874281 0.055 Uiso 1 1 calc R U . A 1
H13B H 0.535081 0.709601 0.826835 0.055 Uiso 1 1 calc R U . A 1
Cl1 Cl 0.40066(11) 0.69915(6) 0.79226(8) 0.0458(4) Uani 1 1 d . . . . .
Cl2A Cl 0.52610(19) 0.64274(10) 0.83914(12) 0.0372(10) Uiso 0.648(11) 1 d . . P B 1
Cl2B Cl 0.5453(5) 0.6550(2) 0.8271(3) 0.053(2) Uiso 0.352(11) 1 d . . P B 2
C2 C 0.5312(4) 0.9464(3) 0.9742(3) 0.057(2) Uani 1 1 d . . . . .
H2C H 0.509781 0.929927 0.998098 0.068 Uiso 1 1 calc R U . . .
H2D H 0.570151 0.964582 0.996921 0.068 Uiso 1 1 calc R U . . .
Cl3 Cl 0.57942(12) 0.91679(7) 0.93749(10) 0.0568(5) Uani 1 1 d . . . . .
Cl4 Cl 0.45328(13) 0.97262(6) 0.93091(9) 0.0565(5) Uani 1 1 d . . . . .
C3 C 0.3397(7) 0.9437(3) 0.7713(4) 0.084(3) Uani 1 1 d . . . . .
H3E H 0.316309 0.917395 0.769388 0.101 Uiso 1 1 calc R U . . .
H3F H 0.332936 0.956617 0.803710 0.101 Uiso 1 1 calc R U . . .
Cl5 Cl 0.44213(18) 0.93951(8) 0.77733(11) 0.0762(7) Uani 1 1 d . . . . .
Cl6 Cl 0.28824(15) 0.96994(8) 0.71441(14) 0.0843(9) Uani 1 1 d . . . . .
C4 C 0.2560(6) 0.4654(3) 0.5579(4) 0.061(2) Uani 1 1 d . . . . .
H4G H 0.302261 0.463274 0.543381 0.073 Uiso 1 1 calc R U . . .
H4H H 0.209218 0.454192 0.531140 0.073 Uiso 1 1 calc R U . . .
Cl7 Cl 0.23763(12) 0.51465(6) 0.56731(9) 0.0519(5) Uani 1 1 d . . . . .
Cl8 Cl 0.27519(13) 0.43881(6) 0.61802(9) 0.0575(5) Uani 1 1 d . . . . .
C5 C 0.4958(5) 0.4166(2) 0.6596(3) 0.0423(17) Uani 1 1 d . . . . .
H5A H 0.544457 0.421770 0.689321 0.051 Uiso 1 1 calc R U . . .
H5B H 0.449905 0.416686 0.674729 0.051 Uiso 1 1 calc R U . . .
Cl9 Cl 0.48301(11) 0.45404(5) 0.61081(7) 0.0388(4) Uani 1 1 d . . . . .
Cl10 Cl 0.50345(16) 0.37119(6) 0.63286(9) 0.0642(6) Uani 1 1 d . . . . .
C6 C 0.0323(4) 0.5438(3) 0.6730(3) 0.049(2) Uani 1 1 d . . . . .
H6C H 0.016420 0.516252 0.673116 0.059 Uiso 1 1 calc R U . . .
H6D H -0.007514 0.556988 0.643338 0.059 Uiso 1 1 calc R U . . .
Cl11 Cl 0.03192(17) 0.56518(9) 0.73416(10) 0.0805(8) Uani 1 1 d . . . . .
Cl12 Cl 0.12581(12) 0.54652(6) 0.66157(10) 0.0542(5) Uani 1 1 d . . . . .
C7 C 0.7246(5) 0.9114(2) 0.5898(4) 0.059(2) Uani 1 1 d . . . . .
H7E H 0.774782 0.901540 0.584369 0.070 Uiso 1 1 calc R U . . .
H7F H 0.738000 0.925236 0.624684 0.070 Uiso 1 1 calc R U . . .
Cl13 Cl 0.66196(13) 0.87236(6) 0.59185(9) 0.0543(5) Uani 1 1 d . . . . .
Cl14 Cl 0.67933(14) 0.94452(6) 0.53719(10) 0.0575(6) Uani 1 1 d . . . . .

loop_
_atom_site_aniso_label
_atom_site_aniso_U_11
_atom_site_aniso_U_22
_atom_site_aniso_U_33
_atom_site_aniso_U_23
_atom_site_aniso_U_13
_atom_site_aniso_U_12
Pt1 0.01454(10) 0.02116(11) 0.01416(10) 0.00159(8) 0.00453(8) 0.00006(7)
N101 0.018(2) 0.020(2) 0.020(2) 0.0018(19) 0.0039(18) -0.0002(18)
C102 0.016(2) 0.021(3) 0.018(2) -0.002(2) 0.006(2) -0.002(2)
C103 0.017(2) 0.025(3) 0.023(3) 0.005(2) 0.008(2) -0.003(2)
C104 0.017(2) 0.022(3) 0.020(3) 0.001(2) -0.001(2) 0.001(2)
C105 0.025(3) 0.021(3) 0.020(3) 0.003(2) 0.004(2) 0.000(2)
C106 0.020(3) 0.025(3) 0.016(2) 0.000(2) 0.005(2) 0.002(2)
C107 0.026(3) 0.024(3) 0.042(4) 0.002(3) 0.016(3) -0.003(2)
C108 0.033(3) 0.032(3) 0.048(4) 0.007(3) 0.023(3) -0.003(3)
C109 0.042(4) 0.034(4) 0.082(6) 0.027(4) 0.019(4) 0.001(3)
C110 0.041(4) 0.045(4) 0.059(5) -0.009(4) 0.022(4) -0.017(3)
N111 0.013(2) 0.028(2) 0.014(2) 0.0012(19) 0.0057(17) 0.0017(18)
C112 0.015(2) 0.021(3) 0.017(2) -0.001(2) 0.005(2) -0.0008(19)
C113 0.011(2) 0.030(3) 0.018(3) 0.000(2) 0.004(2) 0.000(2)
C114 0.020(3) 0.024(3) 0.022(3) -0.005(2) 0.007(2) -0.002(2)
C115 0.032(3) 0.017(3) 0.020(3) -0.003(2) 0.010(2) 0.001(2)
C116 0.025(3) 0.019(3) 0.022(3) 0.000(2) 0.013(2) -0.001(2)
C117 0.024(3) 0.024(3) 0.033(3) -0.005(3) 0.015(3) 0.003(2)
C118 0.040(4) 0.065(5) 0.047(4) 0.009(4) 0.025(3) 0.018(4)
C119 0.028(3) 0.059(5) 0.058(5) -0.019(4) 0.010(3) 0.008(3)
C120 0.054(5) 0.031(4) 0.072(6) -0.001(4) 0.039(4) 0.005(3)
C121 0.028(3) 0.022(3) 0.024(3) 0.004(2) 0.017(2) 0.003(2)
C122 0.018(3) 0.027(3) 0.020(3) 0.002(2) 0.004(2) -0.004(2)
C123 0.018(2) 0.023(3) 0.016(2) 0.001(2) 0.002(2) 0.000(2)
C124 0.024(3) 0.022(3) 0.020(3) 0.003(2) 0.007(2) 0.001(2)
C125 0.026(3) 0.034(3) 0.027(3) 0.009(3) 0.010(2) 0.004(3)
C126 0.024(3) 0.045(4) 0.024(3) 0.003(3) 0.008(3) 0.007(3)
C127 0.035(3) 0.022(3) 0.031(3) 0.001(3) 0.007(3) 0.007(3)
C128 0.020(3) 0.020(3) 0.026(3) 0.004(2) 0.003(2) 0.002(2)
C129 0.022(3) 0.023(3) 0.019(3) -0.001(2) 0.010(2) 0.002(2)
C130 0.021(3) 0.024(3) 0.017(2) -0.001(2) 0.007(2) 0.003(2)
C131 0.019(3) 0.022(3) 0.021(3) 0.004(2) 0.007(2) -0.004(2)
C132 0.018(3) 0.024(3) 0.023(3) -0.005(2) 0.003(2) 0.002(2)
F132 0.0253(17) 0.0308(19) 0.0351(19) -0.0035(16) 0.0126(15) -0.0012(15)
C133 0.025(3) 0.024(3) 0.028(3) -0.004(2) 0.001(2) 0.003(2)
F133 0.038(2) 0.0275(19) 0.042(2) 0.0006(17) 0.0095(18) 0.0072(16)
C134 0.030(3) 0.022(3) 0.025(3) 0.000(2) 0.004(2) -0.006(2)
F134 0.048(2) 0.029(2) 0.044(2) -0.0006(18) 0.0130(19) -0.0121(18)
C135 0.029(3) 0.028(3) 0.026(3) 0.000(3) 0.012(2) -0.011(2)
F135 0.035(2) 0.040(2) 0.054(2) -0.007(2) 0.0291(19) -0.0125(18)
C136 0.021(3) 0.021(3) 0.024(3) -0.006(2) 0.009(2) -0.003(2)
F136 0.0258(18) 0.0270(18) 0.043(2) -0.0023(17) 0.0159(16) 0.0021(15)
Cu1 0.0196(3) 0.0206(3) 0.0162(3) 0.0028(3) 0.0078(3) 0.0020(3)
Pt2 0.01379(9) 0.01559(10) 0.01556(10) 0.00135(7) 0.00438(8) -0.00081(7)
N201 0.021(2) 0.012(2) 0.020(2) -0.0003(17) 0.0066(18) 0.0035(17)
C202 0.017(2) 0.015(2) 0.017(2) -0.002(2) 0.005(2) 0.0008(19)
C203 0.022(3) 0.018(3) 0.019(3) 0.000(2) 0.005(2) 0.002(2)
C204 0.020(3) 0.021(3) 0.025(3) -0.005(2) 0.004(2) 0.003(2)
C205 0.018(3) 0.028(3) 0.026(3) -0.007(2) 0.006(2) 0.002(2)
C206 0.021(3) 0.020(3) 0.022(3) -0.002(2) 0.008(2) -0.002(2)
C207 0.026(3) 0.032(3) 0.028(3) 0.002(3) 0.004(2) 0.008(3)
C208 0.050(5) 0.025(3) 0.090(6) 0.007(4) 0.036(5) 0.007(3)
C209 0.097(7) 0.042(5) 0.029(4) -0.013(3) -0.004(4) 0.032(5)
C210 0.026(3) 0.031(4) 0.067(5) 0.002(4) 0.009(3) 0.010(3)
N211 0.020(2) 0.014(2) 0.019(2) 0.0028(17) 0.0109(18) -0.0030(17)
C212 0.018(2) 0.014(2) 0.014(2) -0.0024(19) 0.0042(19) -0.0022(19)
C213 0.019(2) 0.018(2) 0.021(3) -0.004(2) 0.005(2) -0.004(2)
C214 0.019(2) 0.018(2) 0.019(2) -0.003(2) 0.006(2) 0.001(2)
C215 0.018(2) 0.019(3) 0.024(3) 0.003(2) 0.010(2) 0.000(2)
C216 0.017(2) 0.022(3) 0.031(3) 0.000(2) 0.012(2) -0.002(2)
C217 0.026(3) 0.026(3) 0.026(3) 0.001(2) 0.013(2) -0.001(2)
C218 0.042(4) 0.038(4) 0.046(4) -0.003(3) 0.022(3) -0.021(3)
C219 0.036(4) 0.032(3) 0.061(5) 0.011(3) 0.033(3) 0.001(3)
C220 0.043(4) 0.040(4) 0.029(3) 0.001(3) 0.017(3) -0.007(3)
C221 0.019(3) 0.027(3) 0.022(3) 0.007(2) 0.011(2) 0.003(2)
C222 0.022(3) 0.023(3) 0.017(2) 0.005(2) 0.004(2) 0.000(2)
C223 0.016(2) 0.039(3) 0.008(2) 0.011(2) -0.0027(19) -0.005(2)
C224 0.018(3) 0.039(4) 0.026(3) 0.010(3) 0.003(2) -0.006(2)
C225 0.031(3) 0.024(3) 0.028(3) 0.003(3) 0.001(3) -0.007(3)
C226 0.027(3) 0.038(4) 0.024(3) 0.009(3) 0.004(2) -0.009(3)
C227 0.019(3) 0.044(4) 0.020(3) 0.008(3) 0.006(2) -0.003(3)
C228 0.015(2) 0.028(3) 0.022(3) 0.005(2) 0.001(2) -0.007(2)
C229 0.023(3) 0.017(2) 0.021(3) 0.004(2) 0.012(2) 0.001(2)
C230 0.020(3) 0.018(2) 0.019(3) 0.002(2) 0.007(2) -0.002(2)
C231 0.020(3) 0.018(2) 0.015(2) 0.006(2) 0.006(2) 0.004(2)
C232 0.021(3) 0.027(3) 0.022(3) 0.003(2) 0.006(2) 0.002(2)
F232 0.0285(18) 0.0271(18) 0.0341(19) -0.0028(15) 0.0147(16) -0.0085(14)
C233 0.025(3) 0.039(3) 0.021(3) -0.004(3) 0.012(2) 0.003(3)
F233 0.034(2) 0.056(3) 0.052(3) -0.008(2) 0.029(2) 0.0017(19)
C234 0.039(3) 0.030(3) 0.022(3) -0.001(3) 0.011(3) 0.014(3)
F234 0.056(3) 0.036(2) 0.039(2) -0.0064(19) 0.021(2) 0.020(2)
C235 0.037(3) 0.017(3) 0.025(3) 0.006(2) 0.007(3) 0.003(2)
F235 0.060(3) 0.0192(18) 0.049(2) -0.0081(18) 0.020(2) -0.0051(18)
C236 0.023(3) 0.023(3) 0.020(3) -0.005(2) 0.006(2) -0.005(2)
F236 0.0334(19) 0.0232(18) 0.046(2) -0.0030(17) 0.0188(17) -0.0088(15)
Cu2 0.0193(3) 0.0247(3) 0.0167(3) 0.0026(3) 0.0010(3) -0.0004(3)
Pt3 0.01431(9) 0.01839(10) 0.01326(9) 0.00045(7) 0.00470(7) -0.00153(7)
N301 0.0121(19) 0.021(2) 0.015(2) -0.0018(18) 0.0050(16) 0.0030(17)
C302 0.016(2) 0.023(3) 0.017(2) -0.004(2) 0.009(2) -0.002(2)
C303 0.017(2) 0.022(3) 0.019(3) 0.003(2) 0.009(2) 0.002(2)
C304 0.016(2) 0.023(3) 0.018(2) -0.001(2) 0.006(2) -0.002(2)
C305 0.026(3) 0.017(3) 0.026(3) 0.000(2) 0.010(2) 0.000(2)
C306 0.021(3) 0.016(2) 0.025(3) 0.002(2) 0.007(2) -0.004(2)
C307 0.017(2) 0.027(3) 0.020(3) -0.004(2) 0.009(2) 0.003(2)
C308 0.032(3) 0.027(3) 0.033(3) -0.002(3) 0.013(3) 0.002(3)
C309 0.023(3) 0.033(3) 0.032(3) 0.001(3) 0.012(3) 0.006(2)
C310 0.033(3) 0.021(3) 0.033(3) -0.002(2) 0.024(3) 0.000(2)
N311 0.015(2) 0.015(2) 0.016(2) 0.0018(17) 0.0055(17) -0.0045(16)
C312 0.010(2) 0.017(2) 0.017(2) -0.003(2) 0.0031(19) -0.0018(18)
C313 0.018(2) 0.019(3) 0.022(3) -0.005(2) 0.010(2) -0.003(2)
C314 0.024(3) 0.025(3) 0.022(3) -0.005(2) 0.014(2) -0.002(2)
C315 0.023(3) 0.020(3) 0.022(3) -0.002(2) 0.011(2) 0.000(2)
C316 0.020(3) 0.022(3) 0.024(3) 0.003(2) 0.010(2) 0.003(2)
C317 0.036(3) 0.015(3) 0.034(3) -0.003(2) 0.020(3) 0.000(2)
C318 0.054(5) 0.032(4) 0.067(5) 0.025(4) 0.029(4) 0.012(3)
C319 0.046(4) 0.029(3) 0.070(5) -0.004(4) 0.040(4) -0.007(3)
C320 0.066(5) 0.045(4) 0.056(5) -0.023(4) 0.039(4) -0.032(4)
C321 0.016(2) 0.021(3) 0.018(2) 0.000(2) 0.002(2) -0.003(2)
C322 0.019(3) 0.025(3) 0.016(2) 0.001(2) 0.003(2) 0.002(2)
C323 0.022(3) 0.022(3) 0.011(2) -0.002(2) 0.002(2) -0.006(2)
C324 0.021(3) 0.023(3) 0.024(3) -0.003(2) 0.004(2) -0.004(2)
C325 0.030(3) 0.029(3) 0.022(3) -0.004(2) 0.010(2) -0.006(2)
C326 0.041(4) 0.031(3) 0.020(3) 0.004(3) 0.010(3) -0.016(3)
C327 0.039(3) 0.016(3) 0.024(3) -0.007(2) 0.004(3) -0.001(2)
C328 0.020(3) 0.024(3) 0.022(3) -0.002(2) 0.004(2) 0.001(2)
C329 0.024(3) 0.027(3) 0.015(2) -0.002(2) 0.009(2) -0.003(2)
C330 0.022(3) 0.025(3) 0.016(2) 0.006(2) 0.006(2) 0.003(2)
C331 0.016(2) 0.035(3) 0.022(3) -0.016(3) 0.006(2) -0.004(2)
C332 0.024(3) 0.033(3) 0.031(3) 0.016(3) 0.012(3) 0.011(2)
F332 0.027(2) 0.042(2) 0.083(3) 0.024(2) 0.023(2) 0.0015(18)
C333 0.021(3) 0.057(5) 0.039(4) 0.011(4) 0.012(3) 0.014(3)
F333 0.031(2) 0.086(4) 0.100(4) 0.041(3) 0.043(3) 0.023(2)
C334 0.026(3) 0.049(4) 0.028(3) -0.012(3) 0.002(3) 0.014(3)
F334 0.040(2) 0.068(3) 0.056(3) -0.020(2) 0.015(2) 0.022(2)
C335 0.038(4) 0.031(4) 0.052(5) -0.019(3) 0.007(3) 0.002(3)
F335 0.042(3) 0.029(2) 0.141(5) -0.019(3) 0.015(3) 0.008(2)
C336 0.022(3) 0.035(4) 0.052(4) -0.007(3) 0.009(3) -0.003(3)
F336 0.031(2) 0.024(2) 0.136(5) 0.015(3) 0.032(3) -0.0017(17)
Cu3 0.0211(3) 0.0193(3) 0.0175(3) 0.0016(3) 0.0090(3) 0.0005(3)
Pt4 0.01871(10) 0.01684(10) 0.01503(10) 0.00044(7) 0.00610(8) 0.00189(7)
N401 0.023(2) 0.017(2) 0.017(2) 0.0036(18) 0.0102(18) -0.0004(18)
C402 0.021(2) 0.018(2) 0.018(2) 0.000(2) 0.009(2) 0.005(2)
C403 0.024(3) 0.017(3) 0.028(3) 0.000(2) 0.013(2) 0.003(2)
C404 0.024(3) 0.024(3) 0.023(3) -0.004(2) 0.011(2) 0.005(2)
C405 0.023(3) 0.020(3) 0.025(3) -0.001(2) 0.010(2) 0.004(2)
C406 0.020(3) 0.019(3) 0.023(3) -0.001(2) 0.010(2) 0.001(2)
C407 0.024(3) 0.021(3) 0.033(3) -0.001(2) 0.014(2) 0.001(2)
C408 0.041(4) 0.026(3) 0.040(4) -0.004(3) 0.015(3) -0.013(3)
C409 0.046(4) 0.044(4) 0.035(4) 0.016(3) 0.013(3) -0.002(3)
C410 0.046(4) 0.035(4) 0.108(7) 0.029(4) 0.057(5) 0.018(3)
N411 0.026(2) 0.015(2) 0.022(2) -0.0001(18) 0.0104(19) 0.0078(18)
C411 0.018(2) 0.019(3) 0.019(2) 0.002(2) 0.006(2) 0.001(2)
C412 0.023(3) 0.027(3) 0.020(3) 0.003(2) 0.007(2) 0.006(2)
C413 0.025(3) 0.030(3) 0.025(3) -0.002(3) 0.008(2) 0.006(2)
C414 0.023(3) 0.028(3) 0.032(3) -0.003(3) 0.015(2) 0.004(2)
C415 0.020(3) 0.024(3) 0.033(3) -0.004(3) 0.011(2) 0.000(2)
C416 0.028(3) 0.034(4) 0.053(4) 0.002(3) 0.021(3) 0.011(3)
C417 0.055(5) 0.024(3) 0.066(5) -0.011(3) 0.029(4) 0.005(3)
C418 0.039(4) 0.036(4) 0.049(4) 0.005(3) 0.021(3) 0.017(3)
C419 0.060(5) 0.038(4) 0.050(4) 0.012(4) 0.027(4) 0.027(4)
C420 0.021(3) 0.022(3) 0.019(3) 0.000(2) 0.008(2) 0.003(2)
C421 0.023(3) 0.023(3) 0.016(2) 0.005(2) 0.010(2) 0.003(2)
C422 0.023(3) 0.021(3) 0.022(3) 0.004(2) 0.011(2) 0.005(2)
C423 0.031(3) 0.026(3) 0.018(3) 0.003(2) 0.002(2) 0.001(2)
C424 0.046(4) 0.023(3) 0.029(3) -0.005(3) 0.010(3) -0.001(3)
C425 0.047(4) 0.023(3) 0.040(4) -0.003(3) 0.008(3) 0.005(3)
C426 0.026(3) 0.042(4) 0.029(3) -0.013(3) 0.008(3) 0.008(3)
C427 0.031(3) 0.026(3) 0.025(3) -0.002(2) 0.013(3) -0.002(2)
C428 0.021(3) 0.023(3) 0.019(3) -0.002(2) 0.006(2) 0.007(2)
C429 0.022(3) 0.023(3) 0.017(2) -0.002(2) 0.004(2) 0.000(2)
C430 0.016(3) 0.053(4) 0.011(2) -0.001(3) -0.003(2) -0.007(3)
C431 0.021(3) 0.060(5) 0.018(3) 0.008(3) 0.005(2) -0.001(3)
F431 0.035(2) 0.047(3) 0.038(2) -0.0017(19) 0.0124(18) 0.0123(18)
C432 0.020(3) 0.086(6) 0.025(3) 0.002(4) 0.007(3) -0.004(4)
F432 0.032(2) 0.129(5) 0.040(2) 0.002(3) 0.018(2) 0.016(3)
C433 0.020(3) 0.105(7) 0.023(3) 0.006(4) 0.002(3) -0.025(4)
F433 0.034(2) 0.145(6) 0.044(3) 0.021(3) 0.012(2) -0.031(3)
C434 0.037(4) 0.055(5) 0.026(3) 0.010(3) -0.004(3) -0.022(3)
F434 0.055(3) 0.078(4) 0.048(3) 0.029(3) -0.007(2) -0.042(3)
C435 0.037(4) 0.044(4) 0.021(3) 0.000(3) 0.005(3) -0.011(3)
F435 0.050(2) 0.032(2) 0.032(2) 0.0038(18) -0.0008(19) -0.0116(19)
B1 0.034(4) 0.057(5) 0.033(4) 0.002(4) 0.012(3) -0.013(4)
F1 0.069(3) 0.118(5) 0.081(4) -0.010(4) 0.048(3) -0.043(4)
F2 0.056(3) 0.066(3) 0.066(3) 0.000(3) 0.023(3) 0.019(3)
F3 0.042(2) 0.095(4) 0.043(2) -0.023(3) 0.014(2) -0.032(3)
F4 0.056(3) 0.058(3) 0.040(2) 0.012(2) 0.008(2) -0.002(2)
B2 0.034(4) 0.031(4) 0.031(4) 0.006(3) 0.009(3) 0.002(3)
F5 0.035(2) 0.055(3) 0.090(4) 0.021(3) -0.002(2) -0.017(2)
F6 0.110(5) 0.166(7) 0.045(3) 0.006(4) 0.037(3) 0.069(5)
F7 0.048(2) 0.028(2) 0.043(2) 0.0055(18) 0.0059(19) 0.0040(18)
F8 0.063(3) 0.026(2) 0.076(3) 0.009(2) 0.008(3) -0.008(2)
B3 0.027(3) 0.027(3) 0.032(4) -0.001(3) 0.014(3) -0.005(3)
F9 0.053(3) 0.031(2) 0.059(3) -0.003(2) 0.022(2) -0.0041(19)
F10 0.0253(19) 0.049(2) 0.048(2) -0.001(2) 0.0139(17) -0.0100(18)
F11 0.040(2) 0.052(3) 0.045(2) 0.023(2) 0.0187(19) 0.006(2)
F12 0.0258(18) 0.052(3) 0.039(2) 0.0033(19) 0.0145(16) -0.0052(18)
C1 0.039(4) 0.042(4) 0.052(5) 0.009(4) 0.008(3) 0.010(3)
Cl1 0.0381(9) 0.0498(11) 0.0424(10) 0.0057(9) 0.0000(8) 0.0083(8)
C2 0.032(4) 0.078(6) 0.057(5) -0.005(5) 0.006(4) 0.021(4)
Cl3 0.0451(10) 0.0586(13) 0.0780(14) 0.0179(11) 0.0356(11) 0.0125(9)
Cl4 0.0502(11) 0.0506(12) 0.0656(13) 0.0014(10) 0.0112(10) 0.0150(9)
C3 0.126(10) 0.060(6) 0.088(8) 0.019(6) 0.066(7) -0.016(6)
Cl5 0.104(2) 0.0577(15) 0.0682(16) 0.0032(13) 0.0260(15) 0.0107(14)
Cl6 0.0642(15) 0.0756(17) 0.135(3) 0.0025(18) 0.0644(17) -0.0020(13)
C4 0.063(6) 0.069(6) 0.058(5) -0.004(5) 0.027(5) -0.012(5)
Cl7 0.0436(10) 0.0569(12) 0.0572(12) -0.0018(10) 0.0177(9) -0.0107(9)
Cl8 0.0573(12) 0.0517(12) 0.0639(13) -0.0098(11) 0.0181(10) -0.0240(10)
C5 0.061(5) 0.031(4) 0.038(4) 0.004(3) 0.019(4) 0.006(3)
Cl9 0.0454(9) 0.0361(9) 0.0355(8) -0.0012(7) 0.0125(7) -0.0041(7)
Cl10 0.0969(18) 0.0348(10) 0.0539(12) -0.0043(10) 0.0101(12) 0.0112(11)
C6 0.037(4) 0.056(5) 0.059(5) 0.008(4) 0.021(4) 0.001(4)
Cl11 0.098(2) 0.097(2) 0.0582(14) 0.0134(14) 0.0416(14) 0.0435(17)
Cl12 0.0442(10) 0.0425(10) 0.0846(15) -0.0078(11) 0.0324(11) -0.0064(8)
C7 0.039(4) 0.048(5) 0.091(7) -0.019(5) 0.022(4) -0.007(4)
Cl13 0.0652(13) 0.0498(11) 0.0547(12) -0.0104(10) 0.0283(10) -0.0162(10)
Cl14 0.0733(14) 0.0385(10) 0.0779(15) -0.0119(10) 0.0490(12) -0.0069(10)

loop_
_atom_type_symbol
_atom_type_description
_atom_type_scat_dispersion_real
_atom_type_scat_dispersion_imag
_atom_type_scat_source
C C 0.0033 0.0016
;
International Tables for Crystallography
(Vol. C, Tables 4.2.6.8 and 6.1.1.4)
;
H H 0.0000 0.0000
;
International Tables for Crystallography
(Vol. C, Table 6.1.1.4)
;
N N 0.0061 0.0033
;
International Tables for Crystallography
(Vol. C, Tables 4.2.6.8 and 6.1.1.4)
;
B B 0.0013 0.0007
;
International Tables for Crystallography
(Vol. C, Tables 4.2.6.8 and 6.1.1.4)
;
F F 0.0171 0.0103
;
International Tables for Crystallography
(Vol. C, Tables 4.2.6.8 and 6.1.1.4)
;
Pt Pt -1.7033 8.3905
;
International Tables for Crystallography
(Vol. C, Tables 4.2.6.8 and 6.1.1.4)
;
Cu Cu 0.3201 1.2651
;
International Tables for Crystallography
(Vol. C, Tables 4.2.6.8 and 6.1.1.4)
;
Cl Cl 0.1484 0.1585
;
International Tables for Crystallography
(Vol. C, Tables 4.2.6.8 and 6.1.1.4)
;

loop_
_geom_angle_atom_site_label_1
_geom_angle_atom_site_label_2
_geom_angle_atom_site_label_3
_geom_angle
_geom_angle_site_symmetry_1
_geom_angle_site_symmetry_3
_geom_angle_publ_flag
C121 Pt1 C129 84.4(2) . . ?
C121 Pt1 N101 99.1(2) . . ?
C129 Pt1 N101 176.4(2) . . ?
C121 Pt1 N111 176.9(2) . . ?
C129 Pt1 N111 97.8(2) . . ?
N101 Pt1 N111 78.65(18) . . ?
C121 Pt1 Cu1 46.51(16) . . ?
C129 Pt1 Cu1 48.03(15) . . ?
N101 Pt1 Cu1 134.63(13) . . ?
N111 Pt1 Cu1 134.02(13) . . ?
C106 N101 C102 119.1(5) . . ?
C106 N101 Pt1 124.8(4) . . ?
C102 N101 Pt1 116.1(4) . . ?
N101 C102 C103 120.8(5) . . ?
N101 C102 C112 114.3(5) . . ?
C103 C102 C112 124.9(5) . . ?
C104 C103 C102 121.2(5) . . ?
C104 C103 H103 119.4 . . ?
C102 C103 H103 119.4 . . ?
C103 C104 C105 116.1(5) . . ?
C103 C104 C107 122.5(5) . . ?
C105 C104 C107 121.3(5) . . ?
C106 C105 C104 121.0(5) . . ?
C106 C105 H105 119.5 . . ?
C104 C105 H105 119.5 . . ?
N101 C106 C105 121.8(5) . . ?
N101 C106 H106 119.1 . . ?
C105 C106 H106 119.1 . . ?
C104 C107 C108 113.1(5) . . ?
C104 C107 C109 109.9(5) . . ?
C108 C107 C109 109.4(6) . . ?
C104 C107 C110 108.9(5) . . ?
C108 C107 C110 107.5(5) . . ?
C109 C107 C110 107.9(6) . . ?
C107 C108 H10A 109.5 . . ?
C107 C108 H10B 109.5 . . ?
H10A C108 H10B 109.5 . . ?
C107 C108 H10C 109.5 . . ?
H10A C108 H10C 109.5 . . ?
H10B C108 H10C 109.5 . . ?
C107 C109 H10D 109.5 . . ?
C107 C109 H10E 109.5 . . ?
H10D C109 H10E 109.5 . . ?
C107 C109 H10F 109.5 . . ?
H10D C109 H10F 109.5 . . ?
H10E C109 H10F 109.5 . . ?
C107 C110 H10G 109.5 . . ?
C107 C110 H10H 109.5 . . ?
H10G C110 H10H 109.5 . . ?
C107 C110 H10I 109.5 . . ?
H10G C110 H10I 109.5 . . ?
H10H C110 H10I 109.5 . . ?
C116 N111 C112 119.7(4) . . ?
C116 N111 Pt1 124.9(4) . . ?
C112 N111 Pt1 115.4(4) . . ?
N111 C112 C113 120.3(5) . . ?
N111 C112 C102 115.6(4) . . ?
C113 C112 C102 124.1(5) . . ?
C112 C113 C114 121.1(5) . . ?
C112 C113 H113 119.4 . . ?
C114 C113 H113 119.4 . . ?
C115 C114 C113 116.4(5) . . ?
C115 C114 C117 122.9(5) . . ?
C113 C114 C117 120.7(5) . . ?
C114 C115 C116 120.8(5) . . ?
C114 C115 H115 119.6 . . ?
C116 C115 H115 119.6 . . ?
N111 C116 C115 121.6(5) . . ?
N111 C116 H116 119.2 . . ?
C115 C116 H116 119.2 . . ?
C120 C117 C118 107.2(6) . . ?
C120 C117 C119 109.6(6) . . ?
C118 C117 C119 109.8(6) . . ?
C120 C117 C114 112.4(5) . . ?
C118 C117 C114 108.4(5) . . ?
C119 C117 C114 109.4(5) . . ?
C117 C118 H11A 109.5 . . ?
C117 C118 H11B 109.5 . . ?
H11A C118 H11B 109.5 . . ?
C117 C118 H11C 109.5 . . ?
H11A C118 H11C 109.5 . . ?
H11B C118 H11C 109.5 . . ?
C117 C119 H11D 109.5 . . ?
C117 C119 H11E 109.5 . . ?
H11D C119 H11E 109.5 . . ?
C117 C119 H11F 109.5 . . ?
H11D C119 H11F 109.5 . . ?
H11E C119 H11F 109.5 . . ?
C117 C120 H11G 109.5 . . ?
C117 C120 H11H 109.5 . . ?
H11G C120 H11H 109.5 . . ?
C117 C120 H11I 109.5 . . ?
H11G C120 H11I 109.5 . . ?
H11H C120 H11I 109.5 . . ?
C122 C121 Pt1 172.0(5) . . ?
C122 C121 Cu1 81.5(4) . . ?
Pt1 C121 Cu1 92.2(2) . . ?
C121 C122 C123 169.2(6) . . ?
C121 C122 Cu1 66.9(4) . . ?
C123 C122 Cu1 123.9(4) . . ?
C128 C123 C124 118.4(5) . . ?
C128 C123 C122 120.7(5) . . ?
C124 C123 C122 120.9(5) . . ?
C125 C124 C123 121.1(6) . . ?
C125 C124 H124 119.4 . . ?
C123 C124 H124 119.4 . . ?
C124 C125 C126 120.0(6) . . ?
C124 C125 H125 120.0 . . ?
C126 C125 H125 120.0 . . ?
C127 C126 C125 119.6(6) . . ?
C127 C126 H126 120.2 . . ?
C125 C126 H126 120.2 . . ?
C126 C127 C128 120.6(6) . . ?
C126 C127 H127 119.7 . . ?
C128 C127 H127 119.7 . . ?
C123 C128 C127 120.2(5) . . ?
C123 C128 H128 119.9 . . ?
C127 C128 H128 119.9 . . ?
C130 C129 Pt1 174.0(5) . . ?
C130 C129 Cu1 83.6(4) . . ?
Pt1 C129 Cu1 90.5(2) . . ?
C129 C130 C131 168.3(6) . . ?
C129 C130 Cu1 66.5(4) . . ?
C131 C130 Cu1 123.2(4) . . ?
C136 C131 C132 116.2(5) . . ?
C136 C131 C130 123.2(5) . . ?
C132 C131 C130 120.3(5) . . ?
F132 C132 C133 119.3(5) . . ?
F132 C132 C131 118.6(5) . . ?
C133 C132 C131 122.0(5) . . ?
F133 C133 C132 119.6(5) . . ?
F133 C133 C134 121.0(6) . . ?
C132 C133 C134 119.3(5) . . ?
F134 C134 C135 121.4(5) . . ?
F134 C134 C133 118.6(6) . . ?
C135 C134 C133 120.0(5) . . ?
F135 C135 C136 120.4(6) . . ?
F135 C135 C134 119.2(5) . . ?
C136 C135 C134 120.4(5) . . ?
F136 C136 C135 118.6(5) . . ?
F136 C136 C131 119.3(5) . . ?
C135 C136 C131 122.1(5) . . ?
C230 Cu1 C229 34.2(2) . . ?
C230 Cu1 C121 130.1(2) . . ?
C229 Cu1 C121 157.8(2) . . ?
C230 Cu1 C129 154.2(2) . . ?
C229 Cu1 C129 120.0(2) . . ?
C121 Cu1 C129 74.5(2) . . ?
C230 Cu1 C122 105.3(2) . . ?
C229 Cu1 C122 139.5(2) . . ?
C121 Cu1 C122 31.54(19) . . ?
C129 Cu1 C122 100.5(2) . . ?
C230 Cu1 C130 129.2(2) . . ?
C229 Cu1 C130 98.7(2) . . ?
C121 Cu1 C130 100.4(2) . . ?
C129 Cu1 C130 29.95(19) . . ?
C122 Cu1 C130 118.68(19) . . ?
C230 Cu1 Pt1 150.82(15) . . ?
C229 Cu1 Pt1 138.86(14) . . ?
C121 Cu1 Pt1 41.33(14) . . ?
C129 Cu1 Pt1 41.49(15) . . ?
C122 Cu1 Pt1 72.79(13) . . ?
C130 Cu1 Pt1 71.44(13) . . ?
C229 Pt2 C221 86.4(2) . . ?
C229 Pt2 N211 96.46(19) . . ?
C221 Pt2 N211 175.6(2) . . ?
C229 Pt2 N201 174.9(2) . . ?
C221 Pt2 N201 98.3(2) . . ?
N211 Pt2 N201 78.98(17) . . ?
C229 Pt2 Cu2 102.14(16) . . ?
C221 Pt2 Cu2 41.70(16) . . ?
N211 Pt2 Cu2 134.12(13) . . ?
N201 Pt2 Cu2 82.84(13) . . ?
C206 N201 C202 118.4(4) . . ?
C206 N201 Pt2 126.1(4) . . ?
C202 N201 Pt2 115.5(3) . . ?
N201 C202 C203 121.2(5) . . ?
N201 C202 C212 114.7(4) . . ?
C203 C202 C212 124.1(5) . . ?
C202 C203 C204 120.8(5) . . ?
C202 C203 H203 119.6 . . ?
C204 C203 H203 119.6 . . ?
C205 C204 C203 116.0(5) . . ?
C205 C204 C207 120.7(5) . . ?
C203 C204 C207 123.2(5) . . ?
C206 C205 C204 121.0(5) . . ?
C206 C205 H205 119.5 . . ?
C204 C205 H205 119.5 . . ?
N201 C206 C205 122.7(5) . . ?
N201 C206 H206 118.7 . . ?
C205 C206 H206 118.7 . . ?
C204 C207 C209 108.0(5) . . ?
C204 C207 C208 113.2(5) . . ?
C209 C207 C208 109.8(7) . . ?
C204 C207 C210 108.8(5) . . ?
C209 C207 C210 109.7(6) . . ?
C208 C207 C210 107.3(6) . . ?
C207 C208 H20A 109.5 . . ?
C207 C208 H20B 109.5 . . ?
H20A C208 H20B 109.5 . . ?
C207 C208 H20C 109.5 . . ?
H20A C208 H20C 109.5 . . ?
H20B C208 H20C 109.5 . . ?
C207 C209 H20D 109.5 . . ?
C207 C209 H20E 109.5 . . ?
H20D C209 H20E 109.5 . . ?
C207 C209 H20F 109.5 . . ?
H20D C209 H20F 109.5 . . ?
H20E C209 H20F 109.5 . . ?
C207 C210 H20G 109.5 . . ?
C207 C210 H20H 109.5 . . ?
H20G C210 H20H 109.5 . . ?
C207 C210 H20I 109.5 . . ?
H20G C210 H20I 109.5 . . ?
H20H C210 H20I 109.5 . . ?
C216 N211 C212 118.7(4) . . ?
C216 N211 Pt2 125.5(4) . . ?
C212 N211 Pt2 115.8(3) . . ?
N211 C212 C213 121.1(5) . . ?
N211 C212 C202 115.0(4) . . ?
C213 C212 C202 123.8(5) . . ?
C212 C213 C214 121.0(5) . . ?
C212 C213 H213 119.5 . . ?
C214 C213 H213 119.5 . . ?
C215 C214 C213 116.0(5) . . ?
C215 C214 C217 122.9(5) . . ?
C213 C214 C217 121.0(5) . . ?
C214 C215 C216 120.6(5) . . ?
C214 C215 H215 119.7 . . ?
C216 C215 H215 119.7 . . ?
N211 C216 C215 122.5(5) . . ?
N211 C216 H216 118.8 . . ?
C215 C216 H216 118.8 . . ?
C214 C217 C220 108.7(5) . . ?
C214 C217 C218 109.6(5) . . ?
C220 C217 C218 108.9(5) . . ?
C214 C217 C219 110.7(5) . . ?
C220 C217 C219 109.8(5) . . ?
C218 C217 C219 109.1(5) . . ?
C217 C218 H21A 109.5 . . ?
C217 C218 H21B 109.5 . . ?
H21A C218 H21B 109.5 . . ?
C217 C218 H21C 109.5 . . ?
H21A C218 H21C 109.5 . . ?
H21B C218 H21C 109.5 . . ?
C217 C219 H21D 109.5 . . ?
C217 C219 H21E 109.5 . . ?
H21D C219 H21E 109.5 . . ?
C217 C219 H21F 109.5 . . ?
H21D C219 H21F 109.5 . . ?
H21E C219 H21F 109.5 . . ?
C217 C220 H21G 109.5 . . ?
C217 C220 H21H 109.5 . . ?
H21G C220 H21H 109.5 . . ?
C217 C220 H21I 109.5 . . ?
H21G C220 H21I 109.5 . . ?
H21H C220 H21I 109.5 . . ?
C222 C221 Pt2 171.9(5) . . ?
C222 C221 Cu2 77.2(4) . . ?
Pt2 C221 Cu2 97.2(2) . . ?
C221 C222 C223 172.9(6) . . ?
C221 C222 Cu2 68.8(4) . . ?
C223 C222 Cu2 116.7(4) . . ?
C228 C223 C224 119.0(5) . . ?
C228 C223 C222 122.1(6) . . ?
C224 C223 C222 118.8(5) . . ?
C225 C224 C223 120.6(6) . . ?
C225 C224 H224 119.7 . . ?
C223 C224 H224 119.7 . . ?
C224 C225 C226 118.6(6) . . ?
C224 C225 H225 120.7 . . ?
C226 C225 H225 120.7 . . ?
C227 C226 C225 120.6(6) . . ?
C227 C226 H226 119.7 . . ?
C225 C226 H226 119.7 . . ?
C228 C227 C226 119.9(6) . . ?
C228 C227 H227 120.1 . . ?
C226 C227 H227 120.1 . . ?
C227 C228 C223 121.3(6) . . ?
C227 C228 H228 119.3 . . ?
C223 C228 H228 119.3 . . ?
C230 C229 Pt2 174.7(5) . . ?
C230 C229 Cu1 71.2(4) . . ?
Pt2 C229 Cu1 112.5(2) . . ?
C229 C230 C231 162.5(5) . . ?
C229 C230 Cu1 74.5(4) . . ?
C231 C230 Cu1 121.9(4) . . ?
C236 C231 C232 115.2(5) . . ?
C236 C231 C230 123.1(5) . . ?
C232 C231 C230 121.6(5) . . ?
F232 C232 C233 118.5(5) . . ?
F232 C232 C231 118.4(5) . . ?
C233 C232 C231 123.0(6) . . ?
F233 C233 C232 120.8(6) . . ?
F233 C233 C234 118.8(5) . . ?
C232 C233 C234 120.2(5) . . ?
F234 C234 C233 121.9(6) . . ?
F234 C234 C235 119.0(6) . . ?
C233 C234 C235 119.0(5) . . ?
F235 C235 C236 121.1(6) . . ?
F235 C235 C234 119.5(6) . . ?
C236 C235 C234 119.3(6) . . ?
F236 C236 C231 119.4(5) . . ?
F236 C236 C235 117.4(5) . . ?
C231 C236 C235 123.2(5) . . ?
C321 Cu2 C221 178.6(2) . . ?
C321 Cu2 C222 145.7(2) . . ?
C221 Cu2 C222 34.0(2) . . ?
C321 Cu2 C322 33.6(2) . . ?
C221 Cu2 C322 147.0(2) . . ?
C222 Cu2 C322 172.4(2) . . ?
C321 Cu2 Pt3 44.49(16) . . ?
C221 Cu2 Pt3 134.70(17) . . ?
C222 Cu2 Pt3 102.76(16) . . ?
C322 Cu2 Pt3 77.90(15) . . ?
C321 Cu2 Pt2 138.97(15) . . ?
C221 Cu2 Pt2 41.13(15) . . ?
C222 Cu2 Pt2 75.02(15) . . ?
C322 Cu2 Pt2 107.11(15) . . ?
Pt3 Cu2 Pt2 159.06(3) . . ?
C329 Pt3 C321 85.9(2) . . ?
C329 Pt3 N311 95.9(2) . . ?
C321 Pt3 N311 178.1(2) . . ?
C329 Pt3 N301 175.3(2) . . ?
C321 Pt3 N301 98.7(2) . . ?
N311 Pt3 N301 79.47(17) . . ?
C329 Pt3 Cu2 82.36(17) . . ?
C321 Pt3 Cu2 45.08(15) . . ?
N311 Pt3 Cu2 134.43(12) . . ?
N301 Pt3 Cu2 101.26(13) . . ?
C306 N301 C302 119.0(4) . . ?
C306 N301 Pt3 125.4(4) . . ?
C302 N301 Pt3 115.6(3) . . ?
N301 C302 C303 120.9(5) . . ?
N301 C302 C312 114.7(4) . . ?
C303 C302 C312 124.4(5) . . ?
C302 C303 C304 120.9(5) . . ?
C302 C303 H303 119.5 . . ?
C304 C303 H303 119.5 . . ?
C303 C304 C305 116.8(5) . . ?
C303 C304 C307 123.0(5) . . ?
C305 C304 C307 120.2(5) . . ?
C306 C305 C304 120.5(5) . . ?
C306 C305 H305 119.8 . . ?
C304 C305 H305 119.8 . . ?
N301 C306 C305 121.9(5) . . ?
N301 C306 H306 119.1 . . ?
C305 C306 H306 119.1 . . ?
C310 C307 C309 109.7(5) . . ?
C310 C307 C304 111.6(5) . . ?
C309 C307 C304 107.8(4) . . ?
C310 C307 C308 108.5(5) . . ?
C309 C307 C308 109.9(5) . . ?
C304 C307 C308 109.4(4) . . ?
C307 C308 H30A 109.5 . . ?
C307 C308 H30B 109.5 . . ?
H30A C308 H30B 109.5 . . ?
C307 C308 H30C 109.5 . . ?
H30A C308 H30C 109.5 . . ?
H30B C308 H30C 109.5 . . ?
C307 C309 H30D 109.5 . . ?
C307 C309 H30E 109.5 . . ?
H30D C309 H30E 109.5 . . ?
C307 C309 H30F 109.5 . . ?
H30D C309 H30F 109.5 . . ?
H30E C309 H30F 109.5 . . ?
C307 C310 H30G 109.5 . . ?
C307 C310 H30H 109.5 . . ?
H30G C310 H30H 109.5 . . ?
C307 C310 H30I 109.5 . . ?
H30G C310 H30I 109.5 . . ?
H30H C310 H30I 109.5 . . ?
C316 N311 C312 118.1(4) . . ?
C316 N311 Pt3 126.3(3) . . ?
C312 N311 Pt3 115.6(3) . . ?
N311 C312 C313 121.3(5) . . ?
N311 C312 C302 114.6(4) . . ?
C313 C312 C302 124.1(4) . . ?
C312 C313 C314 121.1(5) . . ?
C312 C313 H313 119.4 . . ?
C314 C313 H313 119.4 . . ?
C315 C314 C313 116.5(5) . . ?
C315 C314 C317 119.8(5) . . ?
C313 C314 C317 123.7(5) . . ?
C316 C315 C314 120.4(5) . . ?
C316 C315 H315 119.8 . . ?
C314 C315 H315 119.8 . . ?
N311 C316 C315 122.6(5) . . ?
N311 C316 H316 118.7 . . ?
C315 C316 H316 118.7 . . ?
C320 C317 C314 109.6(5) . . ?
C320 C317 C319 110.3(6) . . ?
C314 C317 C319 111.5(5) . . ?
C320 C317 C318 109.0(6) . . ?
C314 C317 C318 107.8(5) . . ?
C319 C317 C318 108.5(6) . . ?
C317 C318 H31A 109.5 . . ?
C317 C318 H31B 109.5 . . ?
H31A C318 H31B 109.5 . . ?
C317 C318 H31C 109.5 . . ?
H31A C318 H31C 109.5 . . ?
H31B C318 H31C 109.5 . . ?
C317 C319 H31D 109.5 . . ?
C317 C319 H31E 109.5 . . ?
H31D C319 H31E 109.5 . . ?
C317 C319 H31F 109.5 . . ?
H31D C319 H31F 109.5 . . ?
H31E C319 H31F 109.5 . . ?
C317 C320 H31G 109.5 . . ?
C317 C320 H31H 109.5 . . ?
H31G C320 H31H 109.5 . . ?
C317 C320 H31I 109.5 . . ?
H31G C320 H31I 109.5 . . ?
H31H C320 H31I 109.5 . . ?
C322 C321 Pt3 168.4(5) . . ?
C322 C321 Cu2 80.8(4) . . ?
Pt3 C321 Cu2 90.4(2) . . ?
C321 C322 C323 172.1(6) . . ?
C321 C322 Cu2 65.6(3) . . ?
C323 C322 Cu2 120.8(4) . . ?
C328 C323 C324 119.4(5) . . ?
C328 C323 C322 122.8(5) . . ?
C324 C323 C322 117.8(5) . . ?
C325 C324 C323 119.2(5) . . ?
C325 C324 H324 120.4 . . ?
C323 C324 H324 120.4 . . ?
C326 C325 C324 121.1(6) . . ?
C326 C325 H325 119.5 . . ?
C324 C325 H325 119.5 . . ?
C325 C326 C327 119.7(5) . . ?
C325 C326 H326 120.2 . . ?
C327 C326 H326 120.2 . . ?
C328 C327 C326 120.1(6) . . ?
C328 C327 H327 120.0 . . ?
C326 C327 H327 120.0 . . ?
C327 C328 C323 120.5(5) . . ?
C327 C328 H328 119.8 . . ?
C323 C328 H328 119.8 . . ?
C330 C329 Pt3 171.7(5) . . ?
C330 C329 Cu3 72.4(4) . . ?
Pt3 C329 Cu3 113.5(3) . . ?
C329 C330 C331 162.2(6) . . ?
C329 C330 Cu3 73.6(4) . . ?
C331 C330 Cu3 123.5(4) . . ?
C336 C331 C332 116.2(5) . . ?
C336 C331 C330 122.5(5) . . ?
C332 C331 C330 121.2(6) . . ?
F332 C332 C333 118.8(6) . . ?
F332 C332 C331 119.8(5) . . ?
C333 C332 C331 121.4(6) . . ?
F333 C333 C332 121.2(7) . . ?
F333 C333 C334 118.6(6) . . ?
C332 C333 C334 120.2(6) . . ?
F334 C334 C335 119.5(7) . . ?
F334 C334 C333 120.3(7) . . ?
C335 C334 C333 120.1(6) . . ?
F335 C335 C334 120.2(7) . . ?
F335 C335 C336 121.0(7) . . ?
C334 C335 C336 118.8(7) . . ?
F336 C336 C335 118.3(7) . . ?
F336 C336 C331 118.5(6) . . ?
C335 C336 C331 123.1(6) . . ?
C330 Cu3 C329 33.9(2) . . ?
C330 Cu3 C420 125.7(2) . . ?
C329 Cu3 C420 156.0(2) . . ?
C330 Cu3 C428 157.0(2) . . ?
C329 Cu3 C428 123.7(2) . . ?
C420 Cu3 C428 73.9(2) . . ?
C330 Cu3 C421 103.2(2) . . ?
C329 Cu3 C421 136.9(2) . . ?
C420 Cu3 C421 31.5(2) . . ?
C428 Cu3 C421 99.4(2) . . ?
C330 Cu3 C429 133.7(2) . . ?
C329 Cu3 C429 101.0(2) . . ?
C420 Cu3 C429 100.6(2) . . ?
C428 Cu3 C429 30.06(19) . . ?
C421 Cu3 C429 118.81(19) . . ?
C330 Cu3 Pt4 145.76(16) . . ?
C329 Cu3 Pt4 141.54(16) . . ?
C420 Cu3 Pt4 40.95(15) . . ?
C428 Cu3 Pt4 40.95(15) . . ?
C421 Cu3 Pt4 72.25(14) . . ?
C429 Cu3 Pt4 70.99(14) . . ?
C428 Pt4 C420 84.4(2) . . ?
C428 Pt4 N411 96.3(2) . . ?
C420 Pt4 N411 179.0(2) . . ?
C428 Pt4 N401 175.5(2) . . ?
C420 Pt4 N401 100.2(2) . . ?
N411 Pt4 N401 79.14(18) . . ?
C428 Pt4 Cu3 47.94(16) . . ?
C420 Pt4 Cu3 46.18(15) . . ?
N411 Pt4 Cu3 134.77(12) . . ?
N401 Pt4 Cu3 135.64(13) . . ?
C406 N401 C402 119.1(5) . . ?
C406 N401 Pt4 125.1(4) . . ?
C402 N401 Pt4 115.9(3) . . ?
N401 C402 C403 121.4(5) . . ?
N401 C402 C411 114.6(5) . . ?
C403 C402 C411 124.0(5) . . ?
C402 C403 C404 120.9(5) . . ?
C402 C403 H403 119.6 . . ?
C404 C403 H403 119.6 . . ?
C405 C404 C403 116.5(5) . . ?
C405 C404 C407 123.2(5) . . ?
C403 C404 C407 120.2(5) . . ?
C404 C405 C406 120.8(5) . . ?
C404 C405 H405 119.6 . . ?
C406 C405 H405 119.6 . . ?
N401 C406 C405 121.3(5) . . ?
N401 C406 H406 119.3 . . ?
C405 C406 H406 119.3 . . ?
C404 C407 C410 111.9(5) . . ?
C404 C407 C408 110.8(5) . . ?
C410 C407 C408 108.0(6) . . ?
C404 C407 C409 109.0(5) . . ?
C410 C407 C409 109.1(6) . . ?
C408 C407 C409 107.9(5) . . ?
C407 C408 H40A 109.5 . . ?
C407 C408 H40B 109.5 . . ?
H40A C408 H40B 109.5 . . ?
C407 C408 H40C 109.5 . . ?
H40A C408 H40C 109.5 . . ?
H40B C408 H40C 109.5 . . ?
C407 C409 H40D 109.5 . . ?
C407 C409 H40E 109.5 . . ?
H40D C409 H40E 109.5 . . ?
C407 C409 H40F 109.5 . . ?
H40D C409 H40F 109.5 . . ?
H40E C409 H40F 109.5 . . ?
C407 C410 H40G 109.5 . . ?
C407 C410 H40H 109.5 . . ?
H40G C410 H40H 109.5 . . ?
C407 C410 H40I 109.5 . . ?
H40G C410 H40I 109.5 . . ?
H40H C410 H40I 109.5 . . ?
C415 N411 C411 119.1(5) . . ?
C415 N411 Pt4 125.4(4) . . ?
C411 N411 Pt4 115.4(3) . . ?
N411 C411 C412 120.4(5) . . ?
N411 C411 C402 114.9(5) . . ?
C412 C411 C402 124.6(5) . . ?
C411 C412 C413 120.9(6) . . ?
C411 C412 H412 119.6 . . ?
C413 C412 H412 119.6 . . ?
C414 C413 C412 116.3(5) . . ?
C414 C413 C416 123.2(5) . . ?
C412 C413 C416 120.4(6) . . ?
C415 C414 C413 120.8(5) . . ?
C415 C414 H414 119.6 . . ?
C413 C414 H414 119.6 . . ?
N411 C415 C414 122.3(5) . . ?
N411 C415 H415 118.8 . . ?
C414 C415 H415 118.8 . . ?
C418 C416 C413 112.7(6) . . ?
C418 C416 C417 108.6(6) . . ?
C413 C416 C417 109.5(5) . . ?
C418 C416 C419 108.2(6) . . ?
C413 C416 C419 108.7(6) . . ?
C417 C416 C419 109.1(6) . . ?
C416 C417 H41A 109.5 . . ?
C416 C417 H41B 109.5 . . ?
H41A C417 H41B 109.5 . . ?
C416 C417 H41C 109.5 . . ?
H41A C417 H41C 109.5 . . ?
H41B C417 H41C 109.5 . . ?
C416 C418 H41D 109.5 . . ?
C416 C418 H41E 109.5 . . ?
H41D C418 H41E 109.5 . . ?
C416 C418 H41F 109.5 . . ?
H41D C418 H41F 109.5 . . ?
H41E C418 H41F 109.5 . . ?
C416 C419 H41G 109.5 . . ?
C416 C419 H41H 109.5 . . ?
H41G C419 H41H 109.5 . . ?
C416 C419 H41I 109.5 . . ?
H41G C419 H41I 109.5 . . ?
H41H C419 H41I 109.5 . . ?
C421 C420 Pt4 169.7(5) . . ?
C421 C420 Cu3 79.5(4) . . ?
Pt4 C420 Cu3 92.9(2) . . ?
C420 C421 C422 169.5(6) . . ?
C420 C421 Cu3 69.0(3) . . ?
C422 C421 Cu3 121.5(4) . . ?
C423 C422 C427 120.0(5) . . ?
C423 C422 C421 119.5(5) . . ?
C427 C422 C421 120.5(5) . . ?
C424 C423 C422 119.5(6) . . ?
C424 C423 H423 120.3 . . ?
C422 C423 H423 120.3 . . ?
C425 C424 C423 120.8(6) . . ?
C425 C424 H424 119.6 . . ?
C423 C424 H424 119.6 . . ?
C424 C425 C426 119.6(6) . . ?
C424 C425 H425 120.2 . . ?
C426 C425 H425 120.2 . . ?
C427 C426 C425 121.5(6) . . ?
C427 C426 H426 119.2 . . ?
C425 C426 H426 119.2 . . ?
C426 C427 C422 118.6(6) . . ?
C426 C427 H427 120.7 . . ?
C422 C427 H427 120.7 . . ?
C429 C428 Pt4 173.4(5) . . ?
C429 C428 Cu3 82.6(4) . . ?
Pt4 C428 Cu3 91.1(2) . . ?
C428 C429 C430 164.9(6) . . ?
C428 C429 Cu3 67.3(4) . . ?
C430 C429 Cu3 125.9(4) . . ?
C435 C430 C431 115.9(6) . . ?
C435 C430 C429 123.5(6) . . ?
C431 C430 C429 120.6(6) . . ?
F431 C431 C432 118.9(7) . . ?
F431 C431 C430 118.8(5) . . ?
C432 C431 C430 122.2(7) . . ?
C433 C432 F432 120.7(6) . . ?
C433 C432 C431 119.6(8) . . ?
F432 C432 C431 119.6(8) . . ?
C432 C433 F433 119.3(8) . . ?
C432 C433 C434 121.7(6) . . ?
F433 C433 C434 119.0(8) . . ?
F434 C434 C435 120.7(8) . . ?
F434 C434 C433 121.6(7) . . ?
C435 C434 C433 117.7(7) . . ?
F435 C435 C430 118.9(6) . . ?
F435 C435 C434 118.2(7) . . ?
C430 C435 C434 122.7(7) . . ?
F3 B1 F4 110.6(7) . . ?
F3 B1 F1 110.8(7) . . ?
F4 B1 F1 109.6(7) . . ?
F3 B1 F2 107.6(7) . . ?
F4 B1 F2 106.3(6) . . ?
F1 B1 F2 111.7(7) . . ?
F6 B2 F8 109.9(7) . . ?
F6 B2 F5 109.6(7) . . ?
F8 B2 F5 109.0(6) . . ?
F6 B2 F7 109.9(6) . . ?
F8 B2 F7 109.7(6) . . ?
F5 B2 F7 108.8(6) . . ?
F9 B3 F12 110.4(5) . . ?
F9 B3 F11 109.5(6) . . ?
F12 B3 F11 110.4(6) . . ?
F9 B3 F10 108.2(6) . . ?
F12 B3 F10 109.5(5) . . ?
F11 B3 F10 109.0(5) . . ?
Cl2B C1 Cl1 115.1(5) . . ?
Cl1 C1 Cl2A 109.8(4) . . ?
Cl1 C1 H13A 109.7 . . ?
Cl2A C1 H13A 109.7 . . ?
Cl1 C1 H13B 109.7 . . ?
Cl2A C1 H13B 109.7 . . ?
H13A C1 H13B 108.2 . . ?
Cl4 C2 Cl3 111.0(5) . . ?
Cl4 C2 H2C 109.4 . . ?
Cl3 C2 H2C 109.4 . . ?
Cl4 C2 H2D 109.4 . . ?
Cl3 C2 H2D 109.4 . . ?
H2C C2 H2D 108.0 . . ?
Cl6 C3 Cl5 112.6(5) . . ?
Cl6 C3 H3E 109.1 . . ?
Cl5 C3 H3E 109.1 . . ?
Cl6 C3 H3F 109.1 . . ?
Cl5 C3 H3F 109.1 . . ?
H3E C3 H3F 107.8 . . ?
Cl7 C4 Cl8 112.2(5) . . ?
Cl7 C4 H4G 109.2 . . ?
Cl8 C4 H4G 109.2 . . ?
Cl7 C4 H4H 109.2 . . ?
Cl8 C4 H4H 109.2 . . ?
H4G C4 H4H 107.9 . . ?
Cl10 C5 Cl9 112.3(4) . . ?
Cl10 C5 H5A 109.1 . . ?
Cl9 C5 H5A 109.1 . . ?
Cl10 C5 H5B 109.1 . . ?
Cl9 C5 H5B 109.1 . . ?
H5A C5 H5B 107.9 . . ?
Cl12 C6 Cl11 112.2(5) . . ?
Cl12 C6 H6C 109.2 . . ?
Cl11 C6 H6C 109.2 . . ?
Cl12 C6 H6D 109.2 . . ?
Cl11 C6 H6D 109.2 . . ?
H6C C6 H6D 107.9 . . ?
Cl13 C7 Cl14 111.7(5) . . ?
Cl13 C7 H7E 109.3 . . ?
Cl14 C7 H7E 109.3 . . ?
Cl13 C7 H7F 109.3 . . ?
Cl14 C7 H7F 109.3 . . ?
H7E C7 H7F 107.9 . . ?

loop_
_geom_bond_atom_site_label_1
_geom_bond_atom_site_label_2
_geom_bond_distance
_geom_bond_site_symmetry_2
_geom_bond_publ_flag
Pt1 C121 1.956(5) . ?
Pt1 C129 1.961(6) . ?
Pt1 N101 2.059(5) . ?
Pt1 N111 2.064(4) . ?
Pt1 Cu1 2.9597(7) . ?
N101 C106 1.339(7) . ?
N101 C102 1.352(6) . ?
C102 C103 1.387(7) . ?
C102 C112 1.474(7) . ?
C103 C104 1.377(8) . ?
C103 H103 0.9500 . ?
C104 C105 1.406(8) . ?
C104 C107 1.511(8) . ?
C105 C106 1.365(8) . ?
C105 H105 0.9500 . ?
C106 H106 0.9500 . ?
C107 C108 1.517(8) . ?
C107 C109 1.524(9) . ?
C107 C110 1.530(10) . ?
C108 H10A 0.9800 . ?
C108 H10B 0.9800 . ?
C108 H10C 0.9800 . ?
C109 H10D 0.9800 . ?
C109 H10E 0.9800 . ?
C109 H10F 0.9800 . ?
C110 H10G 0.9800 . ?
C110 H10H 0.9800 . ?
C110 H10I 0.9800 . ?
N111 C116 1.332(7) . ?
N111 C112 1.349(6) . ?
C112 C113 1.389(7) . ?
C113 C114 1.396(8) . ?
C113 H113 0.9500 . ?
C114 C115 1.380(8) . ?
C114 C117 1.528(7) . ?
C115 C116 1.387(7) . ?
C115 H115 0.9500 . ?
C116 H116 0.9500 . ?
C117 C120 1.510(9) . ?
C117 C118 1.526(9) . ?
C117 C119 1.527(9) . ?
C118 H11A 0.9800 . ?
C118 H11B 0.9800 . ?
C118 H11C 0.9800 . ?
C119 H11D 0.9800 . ?
C119 H11E 0.9800 . ?
C119 H11F 0.9800 . ?
C120 H11G 0.9800 . ?
C120 H11H 0.9800 . ?
C120 H11I 0.9800 . ?
C121 C122 1.222(7) . ?
C121 Cu1 2.149(5) . ?
C122 C123 1.437(8) . ?
C122 Cu1 2.310(6) . ?
C123 C128 1.399(8) . ?
C123 C124 1.407(7) . ?
C124 C125 1.373(8) . ?
C124 H124 0.9500 . ?
C125 C126 1.409(9) . ?
C125 H125 0.9500 . ?
C126 C127 1.372(9) . ?
C126 H126 0.9500 . ?
C127 C128 1.402(8) . ?
C127 H127 0.9500 . ?
C128 H128 0.9500 . ?
C129 C130 1.198(8) . ?
C129 Cu1 2.200(5) . ?
C130 C131 1.426(8) . ?
C130 Cu1 2.384(6) . ?
C131 C136 1.386(7) . ?
C131 C132 1.407(8) . ?
C132 F132 1.344(6) . ?
C132 C133 1.378(8) . ?
C133 F133 1.330(7) . ?
C133 C134 1.379(8) . ?
C134 F134 1.337(7) . ?
C134 C135 1.371(9) . ?
C135 F135 1.339(6) . ?
C135 C136 1.369(8) . ?
C136 F136 1.343(6) . ?
Cu1 C230 2.071(5) . ?
Cu1 C229 2.108(5) . ?
Pt2 C229 1.949(5) . ?
Pt2 C221 1.981(5) . ?
Pt2 N211 2.047(4) . ?
Pt2 N201 2.055(4) . ?
Pt2 Cu2 2.9880(7) . ?
N201 C206 1.346(6) . ?
N201 C202 1.356(6) . ?
C202 C203 1.382(7) . ?
C202 C212 1.471(7) . ?
C203 C204 1.407(7) . ?
C203 H203 0.9500 . ?
C204 C205 1.391(8) . ?
C204 C207 1.500(8) . ?
C205 C206 1.360(8) . ?
C205 H205 0.9500 . ?
C206 H206 0.9500 . ?
C207 C209 1.517(9) . ?
C207 C208 1.520(9) . ?
C207 C210 1.551(8) . ?
C208 H20A 0.9800 . ?
C208 H20B 0.9800 . ?
C208 H20C 0.9800 . ?
C209 H20D 0.9800 . ?
C209 H20E 0.9800 . ?
C209 H20F 0.9800 . ?
C210 H20G 0.9800 . ?
C210 H20H 0.9800 . ?
C210 H20I 0.9800 . ?
N211 C216 1.338(6) . ?
N211 C212 1.350(6) . ?
C212 C213 1.379(7) . ?
C213 C214 1.413(7) . ?
C213 H213 0.9500 . ?
C214 C215 1.379(7) . ?
C214 C217 1.526(7) . ?
C215 C216 1.385(7) . ?
C215 H215 0.9500 . ?
C216 H216 0.9500 . ?
C217 C220 1.533(9) . ?
C217 C218 1.535(9) . ?
C217 C219 1.539(8) . ?
C218 H21A 0.9800 . ?
C218 H21B 0.9800 . ?
C218 H21C 0.9800 . ?
C219 H21D 0.9800 . ?
C219 H21E 0.9800 . ?
C219 H21F 0.9800 . ?
C220 H21G 0.9800 . ?
C220 H21H 0.9800 . ?
C220 H21I 0.9800 . ?
C221 C222 1.201(7) . ?
C221 Cu2 2.003(6) . ?
C222 C223 1.452(7) . ?
C222 Cu2 2.095(5) . ?
C223 C228 1.386(8) . ?
C223 C224 1.398(9) . ?
C224 C225 1.392(8) . ?
C224 H224 0.9500 . ?
C225 C226 1.407(9) . ?
C225 H225 0.9500 . ?
C226 C227 1.380(9) . ?
C226 H226 0.9500 . ?
C227 C228 1.370(8) . ?
C227 H227 0.9500 . ?
C228 H228 0.9500 . ?
C229 C230 1.230(7) . ?
C230 C231 1.426(7) . ?
C231 C236 1.380(7) . ?
C231 C232 1.401(7) . ?
C232 F232 1.342(7) . ?
C232 C233 1.365(8) . ?
C233 F233 1.344(6) . ?
C233 C234 1.377(9) . ?
C234 F234 1.330(7) . ?
C234 C235 1.388(9) . ?
C235 F235 1.332(7) . ?
C235 C236 1.384(8) . ?
C236 F236 1.341(6) . ?
Cu2 C321 1.997(5) . ?
Cu2 C322 2.164(5) . ?
Cu2 Pt3 2.8206(7) . ?
Pt3 C329 1.965(5) . ?
Pt3 C321 1.977(5) . ?
Pt3 N311 2.039(4) . ?
Pt3 N301 2.041(4) . ?
N301 C306 1.341(7) . ?
N301 C302 1.358(7) . ?
C302 C303 1.381(7) . ?
C302 C312 1.475(7) . ?
C303 C304 1.390(7) . ?
C303 H303 0.9500 . ?
C304 C305 1.392(7) . ?
C304 C307 1.534(7) . ?
C305 C306 1.378(7) . ?
C305 H305 0.9500 . ?
C306 H306 0.9500 . ?
C307 C310 1.529(8) . ?
C307 C309 1.533(8) . ?
C307 C308 1.547(8) . ?
C308 H30A 0.9800 . ?
C308 H30B 0.9800 . ?
C308 H30C 0.9800 . ?
C309 H30D 0.9800 . ?
C309 H30E 0.9800 . ?
C309 H30F 0.9800 . ?
C310 H30G 0.9800 . ?
C310 H30H 0.9800 . ?
C310 H30I 0.9800 . ?
N311 C316 1.348(7) . ?
N311 C312 1.361(6) . ?
C312 C313 1.380(7) . ?
C313 C314 1.397(7) . ?
C313 H313 0.9500 . ?
C314 C315 1.393(7) . ?
C314 C317 1.524(8) . ?
C315 C316 1.379(7) . ?
C315 H315 0.9500 . ?
C316 H316 0.9500 . ?
C317 C320 1.518(9) . ?
C317 C319 1.532(8) . ?
C317 C318 1.546(10) . ?
C318 H31A 0.9800 . ?
C318 H31B 0.9800 . ?
C318 H31C 0.9800 . ?
C319 H31D 0.9800 . ?
C319 H31E 0.9800 . ?
C319 H31F 0.9800 . ?
C320 H31G 0.9800 . ?
C320 H31H 0.9800 . ?
C320 H31I 0.9800 . ?
C321 C322 1.213(8) . ?
C322 C323 1.459(7) . ?
C323 C328 1.390(8) . ?
C323 C324 1.414(7) . ?
C324 C325 1.384(8) . ?
C324 H324 0.9500 . ?
C325 C326 1.380(9) . ?
C325 H325 0.9500 . ?
C326 C327 1.396(9) . ?
C326 H326 0.9500 . ?
C327 C328 1.382(8) . ?
C327 H327 0.9500 . ?
C328 H328 0.9500 . ?
C329 C330 1.212(8) . ?
C329 Cu3 2.084(5) . ?
C330 C331 1.440(8) . ?
C330 Cu3 2.071(5) . ?
C331 C336 1.379(9) . ?
C331 C332 1.396(8) . ?
C332 F332 1.337(8) . ?
C332 C333 1.362(8) . ?
C333 F333 1.348(8) . ?
C333 C334 1.378(11) . ?
C334 F334 1.355(7) . ?
C334 C335 1.362(11) . ?
C335 F335 1.317(8) . ?
C335 C336 1.373(9) . ?
C336 F336 1.343(8) . ?
Cu3 C420 2.155(5) . ?
Cu3 C428 2.216(5) . ?
Cu3 C421 2.270(5) . ?
Cu3 C429 2.381(6) . ?
Cu3 Pt4 2.9835(7) . ?
Pt4 C428 1.956(6) . ?
Pt4 C420 1.958(5) . ?
Pt4 N411 2.049(4) . ?
Pt4 N401 2.051(4) . ?
N401 C406 1.343(6) . ?
N401 C402 1.349(7) . ?
C402 C403 1.377(7) . ?
C402 C411 1.477(7) . ?
C403 C404 1.405(7) . ?
C403 H403 0.9500 . ?
C404 C405 1.375(8) . ?
C404 C407 1.506(8) . ?
C405 C406 1.398(7) . ?
C405 H405 0.9500 . ?
C406 H406 0.9500 . ?
C407 C410 1.541(8) . ?
C407 C408 1.546(8) . ?
C407 C409 1.548(9) . ?
C408 H40A 0.9800 . ?
C408 H40B 0.9800 . ?
C408 H40C 0.9800 . ?
C409 H40D 0.9800 . ?
C409 H40E 0.9800 . ?
C409 H40F 0.9800 . ?
C410 H40G 0.9800 . ?
C410 H40H 0.9800 . ?
C410 H40I 0.9800 . ?
N411 C415 1.334(7) . ?
N411 C411 1.359(7) . ?
C411 C412 1.379(8) . ?
C412 C413 1.409(7) . ?
C412 H412 0.9500 . ?
C413 C414 1.380(8) . ?
C413 C416 1.516(9) . ?
C414 C415 1.370(8) . ?
C414 H414 0.9500 . ?
C415 H415 0.9500 . ?
C416 C418 1.508(8) . ?
C416 C417 1.518(10) . ?
C416 C419 1.568(10) . ?
C417 H41A 0.9800 . ?
C417 H41B 0.9800 . ?
C417 H41C 0.9800 . ?
C418 H41D 0.9800 . ?
C418 H41E 0.9800 . ?
C418 H41F 0.9800 . ?
C419 H41G 0.9800 . ?
C419 H41H 0.9800 . ?
C419 H41I 0.9800 . ?
C420 C421 1.205(8) . ?
C421 C422 1.449(8) . ?
C422 C423 1.396(8) . ?
C422 C427 1.403(7) . ?
C423 C424 1.394(8) . ?
C423 H423 0.9500 . ?
C424 C425 1.365(10) . ?
C424 H424 0.9500 . ?
C425 C426 1.387(10) . ?
C425 H425 0.9500 . ?
C426 C427 1.383(8) . ?
C426 H426 0.9500 . ?
C427 H427 0.9500 . ?
C428 C429 1.203(8) . ?
C429 C430 1.415(8) . ?
C430 C435 1.381(10) . ?
C430 C431 1.409(9) . ?
C431 F431 1.334(8) . ?
C431 C432 1.361(8) . ?
C432 C433 1.347(13) . ?
C432 F432 1.358(9) . ?
C433 F433 1.347(7) . ?
C433 C434 1.387(12) . ?
C434 F434 1.326(9) . ?
C434 C435 1.386(9) . ?
C435 F435 1.359(8) . ?
B1 F3 1.370(9) . ?
B1 F4 1.372(9) . ?
B1 F1 1.392(9) . ?
B1 F2 1.422(11) . ?
B2 F6 1.352(9) . ?
B2 F8 1.371(9) . ?
B2 F5 1.382(9) . ?
B2 F7 1.402(8) . ?
B3 F9 1.379(8) . ?
B3 F12 1.385(7) . ?
B3 F11 1.389(8) . ?
B3 F10 1.400(8) . ?
C1 Cl2B 1.638(10) . ?
C1 Cl1 1.766(7) . ?
C1 Cl2A 1.812(8) . ?
C1 H13A 0.9900 . ?
C1 H13B 0.9900 . ?
C2 Cl4 1.752(8) . ?
C2 Cl3 1.767(8) . ?
C2 H2C 0.9900 . ?
C2 H2D 0.9900 . ?
C3 Cl6 1.747(11) . ?
C3 Cl5 1.763(12) . ?
C3 H3E 0.9900 . ?
C3 H3F 0.9900 . ?
C4 Cl7 1.757(10) . ?
C4 Cl8 1.759(9) . ?
C4 H4G 0.9900 . ?
C4 H4H 0.9900 . ?
C5 Cl10 1.732(7) . ?
C5 Cl9 1.779(7) . ?
C5 H5A 0.9900 . ?
C5 H5B 0.9900 . ?
C6 Cl12 1.750(7) . ?
C6 Cl11 1.751(8) . ?
C6 H6C 0.9900 . ?
C6 H6D 0.9900 . ?
C7 Cl13 1.748(8) . ?
C7 Cl14 1.783(10) . ?
C7 H7E 0.9900 . ?
C7 H7F 0.9900 . ?

loop_
_geom_torsion_atom_site_label_1
_geom_torsion_atom_site_label_2
_geom_torsion_atom_site_label_3
_geom_torsion_atom_site_label_4
_geom_torsion
_geom_torsion_site_symmetry_1
_geom_torsion_site_symmetry_2
_geom_torsion_site_symmetry_3
_geom_torsion_site_symmetry_4
_geom_torsion_publ_flag
C106 N101 C102 C103 0.5(8) . . . . ?
Pt1 N101 C102 C103 -179.4(4) . . . . ?
C106 N101 C102 C112 -179.0(5) . . . . ?
Pt1 N101 C102 C112 1.1(6) . . . . ?
N101 C102 C103 C104 -1.5(8) . . . . ?
C112 C102 C103 C104 178.0(5) . . . . ?
C102 C103 C104 C105 2.2(8) . . . . ?
C102 C103 C104 C107 178.1(5) . . . . ?
C103 C104 C105 C106 -2.1(8) . . . . ?
C107 C104 C105 C106 -178.1(5) . . . . ?
C102 N101 C106 C105 -0.5(8) . . . . ?
Pt1 N101 C106 C105 179.4(4) . . . . ?
C104 C105 C106 N101 1.3(9) . . . . ?
C103 C104 C107 C108 11.6(8) . . . . ?
C105 C104 C107 C108 -172.7(6) . . . . ?
C103 C104 C107 C109 134.2(6) . . . . ?
C105 C104 C107 C109 -50.2(8) . . . . ?
C103 C104 C107 C110 -107.8(7) . . . . ?
C105 C104 C107 C110 67.9(7) . . . . ?
C116 N111 C112 C113 2.0(8) . . . . ?
Pt1 N111 C112 C113 179.5(4) . . . . ?
C116 N111 C112 C102 -179.0(5) . . . . ?
Pt1 N111 C112 C102 -1.5(6) . . . . ?
N101 C102 C112 N111 0.3(7) . . . . ?
C103 C102 C112 N111 -179.3(5) . . . . ?
N101 C102 C112 C113 179.2(5) . . . . ?
C103 C102 C112 C113 -0.3(9) . . . . ?
N111 C112 C113 C114 -1.3(8) . . . . ?
C102 C112 C113 C114 179.8(5) . . . . ?
C112 C113 C114 C115 -0.5(8) . . . . ?
C112 C113 C114 C117 -179.6(5) . . . . ?
C113 C114 C115 C116 1.5(8) . . . . ?
C117 C114 C115 C116 -179.4(5) . . . . ?
C112 N111 C116 C115 -1.0(8) . . . . ?
Pt1 N111 C116 C115 -178.2(4) . . . . ?
C114 C115 C116 N111 -0.9(9) . . . . ?
C115 C114 C117 C120 2.3(9) . . . . ?
C113 C114 C117 C120 -178.6(6) . . . . ?
C115 C114 C117 C118 120.6(7) . . . . ?
C113 C114 C117 C118 -60.3(7) . . . . ?
C115 C114 C117 C119 -119.6(7) . . . . ?
C113 C114 C117 C119 59.4(8) . . . . ?
Cu1 C121 C122 C123 -180(100) . . . . ?
C121 C122 C123 C128 -48(3) . . . . ?
Cu1 C122 C123 C128 132.4(5) . . . . ?
C121 C122 C123 C124 132(3) . . . . ?
Cu1 C122 C123 C124 -47.6(7) . . . . ?
C128 C123 C124 C125 0.5(8) . . . . ?
C122 C123 C124 C125 -179.4(5) . . . . ?
C123 C124 C125 C126 0.2(9) . . . . ?
C124 C125 C126 C127 -0.7(9) . . . . ?
C125 C126 C127 C128 0.5(9) . . . . ?
C124 C123 C128 C127 -0.7(8) . . . . ?
C122 C123 C128 C127 179.3(5) . . . . ?
C126 C127 C128 C123 0.2(9) . . . . ?
Cu1 C129 C130 C131 -147(3) . . . . ?
C129 C130 C131 C136 -175(3) . . . . ?
Cu1 C130 C131 C136 42.0(7) . . . . ?
C129 C130 C131 C132 10(3) . . . . ?
Cu1 C130 C131 C132 -133.0(5) . . . . ?
C136 C131 C132 F132 -176.1(5) . . . . ?
C130 C131 C132 F132 -0.8(8) . . . . ?
C136 C131 C132 C133 1.7(8) . . . . ?
C130 C131 C132 C133 177.0(5) . . . . ?
F132 C132 C133 F133 -0.4(8) . . . . ?
C131 C132 C133 F133 -178.2(5) . . . . ?
F132 C132 C133 C134 176.9(5) . . . . ?
C131 C132 C133 C134 -0.9(9) . . . . ?
F133 C133 C134 F134 -1.4(9) . . . . ?
C132 C133 C134 F134 -178.7(5) . . . . ?
F133 C133 C134 C135 177.1(5) . . . . ?
C132 C133 C134 C135 -0.2(9) . . . . ?
F134 C134 C135 F135 -1.1(9) . . . . ?
C133 C134 C135 F135 -179.5(5) . . . . ?
F134 C134 C135 C136 178.8(6) . . . . ?
C133 C134 C135 C136 0.4(9) . . . . ?
F135 C135 C136 F136 1.7(9) . . . . ?
C134 C135 C136 F136 -178.2(5) . . . . ?
F135 C135 C136 C131 -179.6(5) . . . . ?
C134 C135 C136 C131 0.5(9) . . . . ?
C132 C131 C136 F136 177.2(5) . . . . ?
C130 C131 C136 F136 2.0(9) . . . . ?
C132 C131 C136 C135 -1.5(9) . . . . ?
C130 C131 C136 C135 -176.7(6) . . . . ?
C206 N201 C202 C203 0.2(8) . . . . ?
Pt2 N201 C202 C203 178.0(4) . . . . ?
C206 N201 C202 C212 -177.1(5) . . . . ?
Pt2 N201 C202 C212 0.7(6) . . . . ?
N201 C202 C203 C204 0.4(8) . . . . ?
C212 C202 C203 C204 177.5(5) . . . . ?
C202 C203 C204 C205 -1.1(8) . . . . ?
C202 C203 C204 C207 -177.7(5) . . . . ?
C203 C204 C205 C206 1.3(8) . . . . ?
C207 C204 C205 C206 178.0(5) . . . . ?
C202 N201 C206 C205 0.0(8) . . . . ?
Pt2 N201 C206 C205 -177.6(4) . . . . ?
C204 C205 C206 N201 -0.8(9) . . . . ?
C205 C204 C207 C209 -63.0(8) . . . . ?
C203 C204 C207 C209 113.4(7) . . . . ?
C205 C204 C207 C208 175.2(6) . . . . ?
C203 C204 C207 C208 -8.4(9) . . . . ?
C205 C204 C207 C210 56.0(7) . . . . ?
C203 C204 C207 C210 -127.6(6) . . . . ?
C216 N211 C212 C213 -2.5(8) . . . . ?
Pt2 N211 C212 C213 175.8(4) . . . . ?
C216 N211 C212 C202 179.5(5) . . . . ?
Pt2 N211 C212 C202 -2.2(6) . . . . ?
N201 C202 C212 N211 1.0(7) . . . . ?
C203 C202 C212 N211 -176.3(5) . . . . ?
N201 C202 C212 C213 -176.9(5) . . . . ?
C203 C202 C212 C213 5.8(8) . . . . ?
N211 C212 C213 C214 2.0(8) . . . . ?
C202 C212 C213 C214 179.8(5) . . . . ?
C212 C213 C214 C215 -0.7(8) . . . . ?
C212 C213 C214 C217 -177.7(5) . . . . ?
C213 C214 C215 C216 0.1(8) . . . . ?
C217 C214 C215 C216 176.9(5) . . . . ?
C212 N211 C216 C215 1.8(8) . . . . ?
Pt2 N211 C216 C215 -176.3(4) . . . . ?
C214 C215 C216 N211 -0.7(9) . . . . ?
C215 C214 C217 C220 -106.8(6) . . . . ?
C213 C214 C217 C220 69.9(7) . . . . ?
C215 C214 C217 C218 134.3(6) . . . . ?
C213 C214 C217 C218 -49.0(7) . . . . ?
C215 C214 C217 C219 13.8(8) . . . . ?
C213 C214 C217 C219 -169.5(5) . . . . ?
Cu2 C222 C223 C228 78.5(6) . . . . ?
Cu2 C222 C223 C224 -97.5(5) . . . . ?
C228 C223 C224 C225 1.8(8) . . . . ?
C222 C223 C224 C225 178.0(5) . . . . ?
C223 C224 C225 C226 -1.7(9) . . . . ?
C224 C225 C226 C227 2.0(9) . . . . ?
C225 C226 C227 C228 -2.4(9) . . . . ?
C226 C227 C228 C223 2.6(9) . . . . ?
C224 C223 C228 C227 -2.2(8) . . . . ?
C222 C223 C228 C227 -178.3(5) . . . . ?
Cu1 C229 C230 C231 161.1(19) . . . . ?
C229 C230 C231 C236 133.5(18) . . . . ?
Cu1 C230 C231 C236 -68.0(7) . . . . ?
C229 C230 C231 C232 -49(2) . . . . ?
Cu1 C230 C231 C232 109.7(5) . . . . ?
C236 C231 C232 F232 177.0(5) . . . . ?
C230 C231 C232 F232 -0.9(8) . . . . ?
C236 C231 C232 C233 0.8(8) . . . . ?
C230 C231 C232 C233 -177.1(5) . . . . ?
F232 C232 C233 F233 -1.1(9) . . . . ?
C231 C232 C233 F233 175.1(5) . . . . ?
F232 C232 C233 C234 -176.0(5) . . . . ?
C231 C232 C233 C234 0.2(9) . . . . ?
F233 C233 C234 F234 3.2(9) . . . . ?
C232 C233 C234 F234 178.3(6) . . . . ?
F233 C233 C234 C235 -176.4(6) . . . . ?
C232 C233 C234 C235 -1.3(9) . . . . ?
F234 C234 C235 F235 0.7(9) . . . . ?
C233 C234 C235 F235 -179.7(5) . . . . ?
F234 C234 C235 C236 -178.2(5) . . . . ?
C233 C234 C235 C236 1.4(9) . . . . ?
C232 C231 C236 F236 178.3(5) . . . . ?
C230 C231 C236 F236 -3.8(8) . . . . ?
C232 C231 C236 C235 -0.7(8) . . . . ?
C230 C231 C236 C235 177.2(5) . . . . ?
F235 C235 C236 F236 1.7(8) . . . . ?
C234 C235 C236 F236 -179.4(5) . . . . ?
F235 C235 C236 C231 -179.3(5) . . . . ?
C234 C235 C236 C231 -0.4(9) . . . . ?
C306 N301 C302 C303 -0.2(8) . . . . ?
Pt3 N301 C302 C303 179.2(4) . . . . ?
C306 N301 C302 C312 -179.8(5) . . . . ?
Pt3 N301 C302 C312 -0.4(6) . . . . ?
N301 C302 C303 C304 -1.2(8) . . . . ?
C312 C302 C303 C304 178.4(5) . . . . ?
C302 C303 C304 C305 0.8(8) . . . . ?
C302 C303 C304 C307 -176.5(5) . . . . ?
C303 C304 C305 C306 0.9(8) . . . . ?
C307 C304 C305 C306 178.2(5) . . . . ?
C302 N301 C306 C305 1.9(8) . . . . ?
Pt3 N301 C306 C305 -177.4(4) . . . . ?
C304 C305 C306 N301 -2.2(9) . . . . ?
C303 C304 C307 C310 -11.9(7) . . . . ?
C305 C304 C307 C310 171.0(5) . . . . ?
C303 C304 C307 C309 108.7(6) . . . . ?
C305 C304 C307 C309 -68.5(6) . . . . ?
C303 C304 C307 C308 -131.9(6) . . . . ?
C305 C304 C307 C308 50.9(7) . . . . ?
C316 N311 C312 C313 2.7(8) . . . . ?
Pt3 N311 C312 C313 -177.0(4) . . . . ?
C316 N311 C312 C302 -178.9(5) . . . . ?
Pt3 N311 C312 C302 1.4(6) . . . . ?
N301 C302 C312 N311 -0.6(7) . . . . ?
C303 C302 C312 N311 179.8(5) . . . . ?
N301 C302 C312 C313 177.7(5) . . . . ?
C303 C302 C312 C313 -1.9(9) . . . . ?
N311 C312 C313 C314 -0.7(8) . . . . ?
C302 C312 C313 C314 -178.9(5) . . . . ?
C312 C313 C314 C315 -1.1(8) . . . . ?
C312 C313 C314 C317 177.6(5) . . . . ?
C313 C314 C315 C316 1.0(9) . . . . ?
C317 C314 C315 C316 -177.8(5) . . . . ?
C312 N311 C316 C315 -2.9(8) . . . . ?
Pt3 N311 C316 C315 176.8(4) . . . . ?
C314 C315 C316 N311 1.1(9) . . . . ?
C315 C314 C317 C320 49.2(8) . . . . ?
C313 C314 C317 C320 -129.5(7) . . . . ?
C315 C314 C317 C319 171.6(6) . . . . ?
C313 C314 C317 C319 -7.1(9) . . . . ?
C315 C314 C317 C318 -69.4(7) . . . . ?
C313 C314 C317 C318 111.9(7) . . . . ?
Pt3 C321 C322 Cu2 41(2) . . . . ?
Cu2 C322 C323 C328 110.4(5) . . . . ?
Cu2 C322 C323 C324 -69.6(6) . . . . ?
C328 C323 C324 C325 1.8(8) . . . . ?
C322 C323 C324 C325 -178.2(5) . . . . ?
C323 C324 C325 C326 -0.3(9) . . . . ?
C324 C325 C326 C327 0.4(9) . . . . ?
C325 C326 C327 C328 -1.9(9) . . . . ?
C326 C327 C328 C323 3.4(9) . . . . ?
C324 C323 C328 C327 -3.3(8) . . . . ?
C322 C323 C328 C327 176.7(5) . . . . ?
Cu3 C329 C330 C331 165(2) . . . . ?
C329 C330 C331 C336 -48(2) . . . . ?
Cu3 C330 C331 C336 115.1(6) . . . . ?
C329 C330 C331 C332 135(2) . . . . ?
Cu3 C330 C331 C332 -62.0(7) . . . . ?
C336 C331 C332 F332 178.3(6) . . . . ?
C330 C331 C332 F332 -4.4(9) . . . . ?
C336 C331 C332 C333 -1.2(10) . . . . ?
C330 C331 C332 C333 176.1(6) . . . . ?
F332 C332 C333 F333 -0.2(10) . . . . ?
C331 C332 C333 F333 179.3(6) . . . . ?
F332 C332 C333 C334 179.9(6) . . . . ?
C331 C332 C333 C334 -0.6(11) . . . . ?
F333 C333 C334 F334 1.5(10) . . . . ?
C332 C333 C334 F334 -178.6(6) . . . . ?
F333 C333 C334 C335 -176.6(7) . . . . ?
C332 C333 C334 C335 3.2(11) . . . . ?
F334 C334 C335 F335 -0.3(11) . . . . ?
C333 C334 C335 F335 177.9(7) . . . . ?
F334 C334 C335 C336 177.9(6) . . . . ?
C333 C334 C335 C336 -4.0(11) . . . . ?
F335 C335 C336 F336 1.1(12) . . . . ?
C334 C335 C336 F336 -177.0(7) . . . . ?
F335 C335 C336 C331 -179.7(7) . . . . ?
C334 C335 C336 C331 2.2(12) . . . . ?
C332 C331 C336 F336 179.5(6) . . . . ?
C330 C331 C336 F336 2.3(10) . . . . ?
C332 C331 C336 C335 0.4(11) . . . . ?
C330 C331 C336 C335 -176.9(7) . . . . ?
C406 N401 C402 C403 -1.9(8) . . . . ?
Pt4 N401 C402 C403 178.3(4) . . . . ?
C406 N401 C402 C411 176.5(5) . . . . ?
Pt4 N401 C402 C411 -3.3(6) . . . . ?
N401 C402 C403 C404 1.6(9) . . . . ?
C411 C402 C403 C404 -176.7(5) . . . . ?
C402 C403 C404 C405 -0.6(9) . . . . ?
C402 C403 C404 C407 -177.2(5) . . . . ?
C403 C404 C405 C406 -0.1(9) . . . . ?
C407 C404 C405 C406 176.4(5) . . . . ?
C402 N401 C406 C405 1.3(8) . . . . ?
Pt4 N401 C406 C405 -179.0(4) . . . . ?
C404 C405 C406 N401 -0.3(9) . . . . ?
C405 C404 C407 C410 8.9(9) . . . . ?
C403 C404 C407 C410 -174.7(6) . . . . ?
C405 C404 C407 C408 129.5(6) . . . . ?
C403 C404 C407 C408 -54.1(7) . . . . ?
C405 C404 C407 C409 -111.8(7) . . . . ?
C403 C404 C407 C409 64.6(7) . . . . ?
C415 N411 C411 C412 2.1(8) . . . . ?
Pt4 N411 C411 C412 179.2(4) . . . . ?
C415 N411 C411 C402 -176.9(5) . . . . ?
Pt4 N411 C411 C402 0.1(6) . . . . ?
N401 C402 C411 N411 2.1(7) . . . . ?
C403 C402 C411 N411 -179.5(5) . . . . ?
N401 C402 C411 C412 -176.9(5) . . . . ?
C403 C402 C411 C412 1.5(9) . . . . ?
N411 C411 C412 C413 -1.2(9) . . . . ?
C402 C411 C412 C413 177.8(5) . . . . ?
C411 C412 C413 C414 0.8(9) . . . . ?
C411 C412 C413 C416 -179.0(6) . . . . ?
C412 C413 C414 C415 -1.3(9) . . . . ?
C416 C413 C414 C415 178.4(6) . . . . ?
C411 N411 C415 C414 -2.7(9) . . . . ?
Pt4 N411 C415 C414 -179.4(4) . . . . ?
C413 C414 C415 N411 2.4(10) . . . . ?
C414 C413 C416 C418 0.4(9) . . . . ?
C412 C413 C416 C418 -179.9(6) . . . . ?
C414 C413 C416 C417 -120.5(7) . . . . ?
C412 C413 C416 C417 59.2(8) . . . . ?
C414 C413 C416 C419 120.3(7) . . . . ?
C412 C413 C416 C419 -60.0(8) . . . . ?
Pt4 C420 C421 C422 -132(3) . . . . ?
Cu3 C420 C421 C422 -175(3) . . . . ?
Pt4 C420 C421 Cu3 43(3) . . . . ?
C420 C421 C422 C423 139(3) . . . . ?
Cu3 C421 C422 C423 -36.1(7) . . . . ?
C420 C421 C422 C427 -42(4) . . . . ?
Cu3 C421 C422 C427 143.1(5) . . . . ?
C427 C422 C423 C424 -0.2(9) . . . . ?
C421 C422 C423 C424 179.0(6) . . . . ?
C422 C423 C424 C425 0.3(10) . . . . ?
C423 C424 C425 C426 -0.4(11) . . . . ?
C424 C425 C426 C427 0.5(10) . . . . ?
C425 C426 C427 C422 -0.5(10) . . . . ?
C423 C422 C427 C426 0.3(9) . . . . ?
C421 C422 C427 C426 -178.9(6) . . . . ?
Cu3 C428 C429 C430 -153(2) . . . . ?
C428 C429 C430 C435 -167(2) . . . . ?
Cu3 C429 C430 C435 43.7(8) . . . . ?
C428 C429 C430 C431 13(3) . . . . ?
Cu3 C429 C430 C431 -136.0(5) . . . . ?
C435 C430 C431 F431 179.9(5) . . . . ?
C429 C430 C431 F431 -0.3(8) . . . . ?
C435 C430 C431 C432 -2.3(9) . . . . ?
C429 C430 C431 C432 177.5(6) . . . . ?
F431 C431 C432 C433 178.8(6) . . . . ?
C430 C431 C432 C433 1.0(10) . . . . ?
F431 C431 C432 F432 -1.7(9) . . . . ?
C430 C431 C432 F432 -179.4(5) . . . . ?
F432 C432 C433 F433 2.0(10) . . . . ?
C431 C432 C433 F433 -178.5(6) . . . . ?
F432 C432 C433 C434 -179.2(6) . . . . ?
C431 C432 C433 C434 0.3(11) . . . . ?
C432 C433 C434 F434 -178.8(6) . . . . ?
F433 C433 C434 F434 0.0(10) . . . . ?
C432 C433 C434 C435 -0.2(10) . . . . ?
F433 C433 C434 C435 178.5(6) . . . . ?
C431 C430 C435 F435 178.5(5) . . . . ?
C429 C430 C435 F435 -1.3(9) . . . . ?
C431 C430 C435 C434 2.4(9) . . . . ?
C429 C430 C435 C434 -177.4(6) . . . . ?
F434 C434 C435 F435 1.2(10) . . . . ?
C433 C434 C435 F435 -177.3(6) . . . . ?
F434 C434 C435 C430 177.3(6) . . . . ?
C433 C434 C435 C430 -1.2(10) . . . . ?
